data_7703018
loop_
_publ_author_name
'Arnold, Polly L.'
'Wang, Kai'
'Gray, Steven J.'
'Moreau, Liane M.'
'Booth, Corwin H.'
'Curcio, Massimiliano'
'Wells, Jordann A. L.'
'Slawin, Alexandra M. Z.'

_publ_section_title
;
 Dicerium letterbox-shaped tetraphenolates: f-block complexes designed for
 two-electron chemistry.
;
_journal_issue 3
_journal_name_full 'Dalton transactions (Cambridge, England : 2003)'
_journal_page_first 877
_journal_page_last 884
_journal_paper_doi 10.1039/c9dt03291f
_journal_volume 49
_journal_year 2020
_chemical_formula_moiety 'C148 H212 K8 O19'
_chemical_formula_sum 'C148 H212 K8 O19'
_chemical_formula_weight 2607.96
_space_group_crystal_system monoclinic
_space_group_IT_number 14
_space_group_name_Hall '-P 2ybc'
_space_group_name_H-M_alt 'P 1 21/c 1'
_atom_sites_solution_hydrogens geom
_atom_sites_solution_primary direct
_audit_creation_date 2019-07-08
_audit_creation_method
;
Olex2 1.2
(compiled 2018.05.29 svn.r3508 for OlexSys, GUI svn.r5506)
;
_audit_update_record
;
2019-07-18 deposited with the CCDC.	2019-12-09 downloaded from the CCDC.
;
_cell_angle_alpha 90
_cell_angle_beta 97.896(3)
_cell_angle_gamma 90
_cell_formula_units_Z 4
_cell_length_a 22.9449(7)
_cell_length_b 27.0456(9)
_cell_length_c 25.5786(8)
_cell_measurement_reflns_used 18394
_cell_measurement_temperature 170(2)
_cell_measurement_theta_max 24.5230
_cell_measurement_theta_min 2.9980
_cell_volume 15722.5(9)
_computing_cell_refinement
;
CrysAlisPro, Agilent Technologies,
Version 1.171.37.35 (release 13-08-2014 CrysAlis171 .NET)
(compiled Aug 13 2014,18:06:01)
;
_computing_data_collection
;
CrysAlisPro, Agilent Technologies,
Version 1.171.37.35 (release 13-08-2014 CrysAlis171 .NET)
(compiled Aug 13 2014,18:06:01)
;
_computing_data_reduction
;
CrysAlisPro, Agilent Technologies,
Version 1.171.37.35 (release 13-08-2014 CrysAlis171 .NET)
(compiled Aug 13 2014,18:06:01)
;
_computing_molecular_graphics 'Olex2 (Dolomanov et al., 2009)'
_computing_publication_material 'Olex2 (Dolomanov et al., 2009)'
_computing_structure_refinement 'ShelXL (Sheldrick, 2015)'
_computing_structure_solution 'ShelXT (Sheldrick, 2015)'
_diffrn_ambient_temperature 170(2)
_diffrn_detector 'CCD plate'
_diffrn_detector_area_resol_mean 16.1042
_diffrn_detector_type Eos
_diffrn_measured_fraction_theta_full 0.998
_diffrn_measured_fraction_theta_max 0.998
_diffrn_measurement_details
;
#__ type_ start__ end____ width___ exp.time_
  1 omega  -25.00   26.00   1.0000   80.0000
omega____ theta____ kappa____ phi______ frames
    -      -14.2694  -99.0000  -30.0000 51

#__ type_ start__ end____ width___ exp.time_
  2 omega  -25.00   26.00   1.0000   80.0000
omega____ theta____ kappa____ phi______ frames
    -      -14.2694  -99.0000 -180.0000 51

#__ type_ start__ end____ width___ exp.time_
  3 omega  -88.00  -34.00   1.0000   80.0000
omega____ theta____ kappa____ phi______ frames
    -      -14.2694 -179.0000 -180.0000 54

#__ type_ start__ end____ width___ exp.time_
  4 omega  -88.00  -34.00   1.0000   80.0000
omega____ theta____ kappa____ phi______ frames
    -      -14.2694 -179.0000 -120.0000 54

#__ type_ start__ end____ width___ exp.time_
  5 omega  -83.00    4.00   1.0000   80.0000
omega____ theta____ kappa____ phi______ frames
    -      -14.2694  -57.0000  -90.0000 87

#__ type_ start__ end____ width___ exp.time_
  6 omega  -88.00  -34.00   1.0000   80.0000
omega____ theta____ kappa____ phi______ frames
    -      -14.2694 -179.0000  -60.0000 54

#__ type_ start__ end____ width___ exp.time_
  7 omega  -83.00    4.00   1.0000   80.0000
omega____ theta____ kappa____ phi______ frames
    -      -14.2694  -57.0000  150.0000 87

#__ type_ start__ end____ width___ exp.time_
  8 omega  -37.00   56.00   1.0000   80.0000
omega____ theta____ kappa____ phi______ frames
    -      -14.2694   38.0000 -150.0000 93

#__ type_ start__ end____ width___ exp.time_
  9 omega  -43.00   55.00   1.0000   80.0000
omega____ theta____ kappa____ phi______ frames
    -      -14.2694   77.0000 -120.0000 98

#__ type_ start__ end____ width___ exp.time_
 10 omega  -83.00    4.00   1.0000   80.0000
omega____ theta____ kappa____ phi______ frames
    -      -14.2694  -57.0000   60.0000 87

#__ type_ start__ end____ width___ exp.time_
 11 omega   34.00   82.00   1.0000   80.0000
omega____ theta____ kappa____ phi______ frames
    -       15.9881  179.0000 -150.0000 48
;
_diffrn_measurement_device 'four-circle diffractometer'
_diffrn_measurement_device_type 'Xcalibur, Eos'
_diffrn_measurement_method '\w scans'
_diffrn_orient_matrix_UB_11 -0.0292463000
_diffrn_orient_matrix_UB_12 0.0088298000
_diffrn_orient_matrix_UB_13 -0.0012062000
_diffrn_orient_matrix_UB_21 -0.0107460000
_diffrn_orient_matrix_UB_22 -0.0245135000
_diffrn_orient_matrix_UB_23 -0.0038357000
_diffrn_orient_matrix_UB_31 0.0015771000
_diffrn_orient_matrix_UB_32 -0.0029963000
_diffrn_orient_matrix_UB_33 0.0277154000
_diffrn_radiation_monochromator graphite
_diffrn_radiation_probe x-ray
_diffrn_radiation_type MoK\a
_diffrn_radiation_wavelength 0.71073
_diffrn_reflns_av_R_equivalents 0.1376
_diffrn_reflns_av_unetI/netI 0.0947
_diffrn_reflns_Laue_measured_fraction_full 0.998
_diffrn_reflns_Laue_measured_fraction_max 0.998
_diffrn_reflns_limit_h_max 26
_diffrn_reflns_limit_h_min -26
_diffrn_reflns_limit_k_max 31
_diffrn_reflns_limit_k_min -31
_diffrn_reflns_limit_l_max 29
_diffrn_reflns_limit_l_min -29
_diffrn_reflns_number 205920
_diffrn_reflns_point_group_measured_fraction_full 0.998
_diffrn_reflns_point_group_measured_fraction_max 0.998
_diffrn_reflns_theta_full 24.108
_diffrn_reflns_theta_max 24.108
_diffrn_reflns_theta_min 2.846
_diffrn_source 'Enhance (Mo) X-ray Source'
_exptl_absorpt_coefficient_mu 0.276
_exptl_absorpt_correction_T_max 0.979
_exptl_absorpt_correction_T_min 0.937
_exptl_absorpt_correction_type analytical
_exptl_absorpt_process_details
;
CrysAlisPro, Agilent Technologies,
Version 1.171.37.35 (release 13-08-2014 CrysAlis171 .NET)
(compiled Aug 13 2014,18:06:01)
Analytical numeric absorption correction using a multifaceted crystal
			model based on expressions derived by R.C. Clark & J.S. Reid.
(Clark, R. C. & Reid, J. S. (1995). Acta Cryst. A51, 887-897)
Empirical absorption correction using spherical harmonics,
 implemented in SCALE3 ABSPACK scaling algorithm.
;
_exptl_crystal_colour 'clear whiteish colourless'
_exptl_crystal_colour_lustre clear
_exptl_crystal_colour_modifier whiteish
_exptl_crystal_colour_primary colourless
_exptl_crystal_density_diffrn 1.102
_exptl_crystal_description block
_exptl_crystal_F_000 5616
_exptl_crystal_size_max 0.7994
_exptl_crystal_size_mid 0.5264
_exptl_crystal_size_min 0.1778
_refine_diff_density_max 0.728
_refine_diff_density_min -0.494
_refine_diff_density_rms 0.072
_refine_ls_extinction_method none
_refine_ls_goodness_of_fit_ref 1.027
_refine_ls_hydrogen_treatment constr
_refine_ls_matrix_type full
_refine_ls_number_parameters 1608
_refine_ls_number_reflns 24952
_refine_ls_number_restraints 30
_refine_ls_restrained_S_all 1.028
_refine_ls_R_factor_all 0.1668
_refine_ls_R_factor_gt 0.0942
_refine_ls_shift/su_max 0.002
_refine_ls_shift/su_mean 0.000
_refine_ls_structure_factor_coef Fsqd
_refine_ls_weighting_details 'w=1/[\s^2^(Fo^2^)+(0.1197P)^2^+23.9256P] where P=(Fo^2^+2Fc^2^)/3'
_refine_ls_weighting_scheme calc
_refine_ls_wR_factor_gt 0.2219
_refine_ls_wR_factor_ref 0.2786
_reflns_Friedel_coverage 0.000
_reflns_number_gt 12916
_reflns_number_total 24952
_reflns_threshold_expression 'I > 2\s(I)'
_cod_data_source_file c9dt03291f2.cif
_cod_data_source_block p16039_monoclinic
_cod_depositor_comments 'Adding full bibliography for 7703018--7703028.cif.'
_cod_database_code 7703018
_shelx_shelxl_version_number 2018/3
_chemical_oxdiff_formula 'C30 H30 O4 K4'
_shelx_space_group_comment
;
The symmetry employed for this shelxl refinement is uniquely defined
by the following loop, which should always be used as a source of
symmetry information in preference to the above space-group names.
They are only intended as comments.
;
_shelx_estimated_absorpt_t_max 0.953
_shelx_estimated_absorpt_t_min 0.809
_reflns_odcompleteness_completeness 99.75
_reflns_odcompleteness_iscentric 1
_reflns_odcompleteness_theta 24.06
_olex2_refinement_description
;
1. Fixed Uiso
 At 1.2 times of:
  All C(H) groups, All C(H,H) groups
 At 1.5 times of:
  All C(H,H,H) groups
2. Rigid body (RIGU) restrains
 O10, C904, C905, C906, C907
 with sigma for 1-2 distances of 0.004 and sigma for 1-3 distances of 0.004
3.a Ternary CH refined with riding coordinates:
 C1(H1), C1A(H1A), C8A(H8A), C8(H8)
3.b Secondary CH2 refined with riding coordinates:
 C900(H90A,H90B), C901(H90C,H90D), C902(H90E,H90F), C903(H90G,H90H), C904(H90I,
 H90J), C905(H90K,H90L), C906(H90M,H90N), C907(H90O,H90P), C908(H90Q,H90R),
 C909(H90S,H90T), C910(H91A,H91B), C911(H91C,H91D), C912(H91E,H91F), C913(H91G,
 H91H), C914(H91I,H91J), C915(H91K,H91L), C916(H91M,H91N), C917(H91O,H91P),
 C918(H91Q,H91R), C919(H91S,H91T), C920(H92A,H92B), C921(H92C,H92D), C922(H92E,
 H92F), C923(H92G,H92H), C928(H92I,H92J), C929(H92K,H92L), C930(H93A,H93B),
 C931(H93C,H93D), C932(H93E,H93F), C933(H93G,H93H), C934(H93I,H93J), C935(H93K,
 H93L), C936(H93M,H93N), C937(H93O,H93P), C938(H93Q,H93R), C939(H93S,H93T),
 C940(H94A,H94B), C941(H94C,H94D), C942(H94E,H94F), C943(H94G,H94H), C944(H94I,
 H94J), C945(H94K,H94L), C946(H94M,H94N), C947(H94O,H94P)
3.c Aromatic/amide H refined with riding coordinates:
 C3A(H3A), C3(H3), C4(H4), C4A(H4A), C6A(H6A), C6(H6), C7(H7), C7A(H7A),
 C13(H13), C15(H15), C23(H23), C25(H25), C33(H33), C35(H35), C43(H43), C45(H45),
  C53(H53), C55(H55), C63(H63), C65(H65), C73(H73), C75(H75), C83(H83), C85(H85)
3.d Idealised Me refined as rotating group:
 C0AA(H0AA,H0AB,H0AC), C121(H12A,H12B,H12C), C122(H12D,H12E,H12F), C123(H12G,
 H12H,H12I), C140(H14A,H14B,H14C), C221(H22A,H22B,H22C), C222(H22D,H22E,H22F),
 C240(H24A,H24B,H24C), C321(H32A,H32B,H32C), C322(H32D,H32E,H32F), C323(H32G,
 H32H,H32I), C340(H34A,H34B,H34C), C421(H42A,H42B,H42C), C422(H42D,H42E,H42F),
 C423(H42G,H42H,H42I), C440(H44A,H44B,H44C), C521(H52A,H52B,H52C), C522(H52D,
 H52E,H52F), C523(H52G,H52H,H52I), C540(H54A,H54B,H54C), C621(H62A,H62B,H62C),
 C622(H62D,H62E,H62F), C623(H62G,H62H,H62I), C640(H64A,H64B,H64C), C721(H72A,
 H72B,H72C), C722(H72D,H72E,H72F), C723(H72G,H72H,H72I), C740(H74A,H74B,H74C),
 C821(H82A,H82B,H82C), C822(H82D,H82E,H82F), C823(H82G,H82H,H82I), C840(H84A,
 H84B,H84C)
;
_smtbx_masks_void_probe_radius 1.2
_smtbx_masks_void_truncation_radius 1.2
_olex2_submission_special_instructions 'No special instructions were received'

loop_
_space_group_symop_operation_xyz
'x, y, z'
'-x, y+1/2, -z+1/2'
'-x, -y, -z'
'x, -y-1/2, z-1/2'

loop_
_atom_site_label
_atom_site_type_symbol
_atom_site_fract_x
_atom_site_fract_y
_atom_site_fract_z
_atom_site_U_iso_or_equiv
_atom_site_adp_type
_atom_site_occupancy
_atom_site_site_symmetry_order
_atom_site_calc_flag
_atom_site_refinement_flags_posn
_atom_site_refinement_flags_adp
K1 K 0.35686(7) 0.24578(6) 0.29960(7) 0.0781(5) Uani 1 1 d . .
K2 K 0.39394(6) 0.42699(5) 0.19998(5) 0.0536(4) Uani 1 1 d . .
K3 K 0.42883(6) 0.41974(5) 0.36319(6) 0.0620(4) Uani 1 1 d . .
K4 K 0.23442(6) 0.45882(5) 0.20993(5) 0.0514(3) Uani 1 1 d . .
K5 K 0.23471(6) 0.59849(5) 0.18789(6) 0.0660(4) Uani 1 1 d . .
K6 K 0.05875(6) 0.61566(5) 0.19838(5) 0.0525(4) Uani 1 1 d . .
K7 K 0.11352(7) 0.67508(6) 0.33332(7) 0.0774(5) Uani 1 1 d . .
K8 K 0.14235(6) 0.83133(5) 0.25817(5) 0.0560(4) Uani 1 1 d . .
O1 O 0.30408(18) 0.37643(14) 0.21998(15) 0.0547(10) Uani 1 1 d . .
O2 O 0.39771(17) 0.32534(14) 0.35463(16) 0.0539(10) Uani 1 1 d . .
O3 O 0.03429(16) 0.61106(13) 0.29253(15) 0.0495(10) Uani 1 1 d . .
O4 O 0.15115(15) 0.53182(13) 0.19010(14) 0.0439(9) Uani 1 1 d . .
O5 O 0.14847(16) 0.67699(13) 0.21916(15) 0.0510(10) Uani 1 1 d . .
O6 O 0.15585(16) 0.76309(13) 0.33423(14) 0.0435(9) Uani 1 1 d . .
O7 O 0.46574(16) 0.45735(13) 0.27897(15) 0.0501(10) Uani 1 1 d . .
O8 O 0.31326(16) 0.51380(14) 0.17897(14) 0.0474(9) Uani 1 1 d . .
O9 O 0.4588(3) 0.2513(3) 0.2594(3) 0.131(2) Uani 1 1 d . .
O10 O 0.3420(4) 0.1574(3) 0.2474(4) 0.161(3) Uani 1 1 d . U
O11 O 0.3077(2) 0.1862(2) 0.3791(2) 0.0920(16) Uani 1 1 d . .
O12 O 0.2355(2) 0.90486(19) 0.2900(2) 0.0782(13) Uani 1 1 d . .
O13 O 0.1042(4) 0.9026(3) 0.1828(3) 0.134(3) Uani 1 1 d . .
O14 O 0.0239(2) 0.82379(17) 0.2644(2) 0.0785(14) Uani 1 1 d . .
O15 O 0.2969(3) 0.6632(2) 0.1122(2) 0.0951(16) Uani 1 1 d . .
O16 O 0.4176(3) 0.4795(2) 0.4420(3) 0.129(2) Uani 1 1 d . .
O17 O 0.1924(3) 0.6488(2) 0.4208(2) 0.109(2) Uani 1 1 d . .
O18 O -0.0470(2) 0.6175(2) 0.1331(2) 0.0937(16) Uani 1 1 d . .
O19 O 0.4639(2) 0.3961(2) 0.1285(2) 0.0869(15) Uani 1 1 d . .
C0AA C 0.4506(3) 0.2622(3) 0.5147(3) 0.077(2) Uani 1 1 d . .
H0AA H 0.451125 0.288457 0.540065 0.116 Uiso 1 1 calc GR .
H0AB H 0.487129 0.244395 0.520789 0.116 Uiso 1 1 calc GR .
H0AC H 0.418673 0.240126 0.518366 0.116 Uiso 1 1 calc GR .
C1 C 0.2907(2) 0.37374(18) 0.3274(2) 0.0425(13) Uani 1 1 d . .
H1 H 0.325249 0.388084 0.314414 0.051 Uiso 1 1 calc R .
C1A C 0.2433(2) 0.71025(18) 0.2925(2) 0.0395(13) Uani 1 1 d . .
H1A H 0.208710 0.691487 0.299699 0.047 Uiso 1 1 calc R .
C2 C 0.2441(2) 0.41443(19) 0.3230(2) 0.0400(13) Uani 1 1 d . .
C2A C 0.2897(2) 0.67060(19) 0.2862(2) 0.0413(13) Uani 1 1 d . .
C3A C 0.3280(2) 0.6736(2) 0.2500(2) 0.0455(14) Uani 1 1 d . .
H3A H 0.329339 0.702502 0.230502 0.055 Uiso 1 1 calc R .
C3 C 0.1865(2) 0.40453(19) 0.3061(2) 0.0465(14) Uani 1 1 d . .
H3 H 0.174814 0.371761 0.300914 0.056 Uiso 1 1 calc R .
C4 C 0.1448(2) 0.4412(2) 0.2964(2) 0.0432(13) Uani 1 1 d . .
H4 H 0.105883 0.432655 0.284963 0.052 Uiso 1 1 calc R .
C4A C 0.3652(2) 0.6347(2) 0.2412(2) 0.0467(14) Uani 1 1 d . .
H4A H 0.391131 0.638309 0.216530 0.056 Uiso 1 1 calc R .
C5A C 0.3642(2) 0.59052(19) 0.2687(2) 0.0402(13) Uani 1 1 d . .
C5 C 0.1600(2) 0.49087(19) 0.30332(19) 0.0381(13) Uani 1 1 d . .
C6A C 0.3274(3) 0.5886(2) 0.3071(2) 0.0517(15) Uani 1 1 d . .
H6A H 0.327383 0.560373 0.327853 0.062 Uiso 1 1 calc R .
C6 C 0.2175(2) 0.50084(19) 0.3236(2) 0.0452(14) Uani 1 1 d . .
H6 H 0.228579 0.533303 0.331872 0.054 Uiso 1 1 calc R .
C7 C 0.2594(2) 0.4636(2) 0.3321(2) 0.0484(14) Uani 1 1 d . .
H7 H 0.298286 0.471792 0.344122 0.058 Uiso 1 1 calc R .
C7A C 0.2905(3) 0.6273(2) 0.3158(2) 0.0515(15) Uani 1 1 d . .
H7A H 0.265879 0.624406 0.341635 0.062 Uiso 1 1 calc R .
C8A C 0.4018(2) 0.54587(19) 0.2584(2) 0.0424(13) Uani 1 1 d . .
H8A H 0.379019 0.516406 0.264986 0.051 Uiso 1 1 calc R .
C8 C 0.1133(2) 0.53069(18) 0.2909(2) 0.0390(13) Uani 1 1 d . .
H8 H 0.133393 0.561124 0.282795 0.047 Uiso 1 1 calc R .
C10 C 0.2698(2) 0.33175(19) 0.2897(2) 0.0431(14) Uani 1 1 d . .
C11 C 0.2782(3) 0.3370(2) 0.2359(2) 0.0491(15) Uani 1 1 d . .
C12 C 0.2567(3) 0.2975(2) 0.2005(2) 0.0574(17) Uani 1 1 d . .
C13 C 0.2254(3) 0.2585(2) 0.2203(3) 0.0620(17) Uani 1 1 d . .
H13 H 0.211129 0.233355 0.197245 0.074 Uiso 1 1 calc R .
C14 C 0.2146(3) 0.2556(2) 0.2715(3) 0.0599(17) Uani 1 1 d . .
C15 C 0.2383(3) 0.2925(2) 0.3062(2) 0.0530(15) Uani 1 1 d . .
H15 H 0.232751 0.290614 0.341477 0.064 Uiso 1 1 calc R .
C20 C 0.3116(2) 0.35648(19) 0.3843(2) 0.0435(14) Uani 1 1 d . .
C21 C 0.3658(2) 0.3305(2) 0.3929(2) 0.0447(14) Uani 1 1 d . .
C22 C 0.3842(3) 0.31261(19) 0.4455(2) 0.0470(15) Uani 1 1 d . .
C23 C 0.3499(3) 0.3220(2) 0.4839(2) 0.0551(16) Uani 1 1 d . .
H23 H 0.362300 0.310031 0.517681 0.066 Uiso 1 1 calc R .
C24 C 0.2970(3) 0.3487(2) 0.4754(2) 0.0509(15) Uani 1 1 d . .
C25 C 0.2790(2) 0.3648(2) 0.4241(2) 0.0457(14) Uani 1 1 d . .
H25 H 0.243563 0.381818 0.416679 0.055 Uiso 1 1 calc R .
C30 C 0.0813(2) 0.54146(19) 0.3372(2) 0.0413(13) Uani 1 1 d . .
C31 C 0.0400(2) 0.58136(19) 0.3343(2) 0.0419(13) Uani 1 1 d . .
C32 C 0.0050(3) 0.5872(2) 0.3759(2) 0.0531(16) Uani 1 1 d . .
C33 C 0.0191(3) 0.5583(2) 0.4219(3) 0.0585(17) Uani 1 1 d . .
H33 H -0.001181 0.563948 0.450412 0.070 Uiso 1 1 calc R .
C34 C 0.0618(3) 0.5220(2) 0.4264(2) 0.0530(15) Uani 1 1 d . .
C35 C 0.0913(3) 0.5139(2) 0.3833(2) 0.0488(14) Uani 1 1 d . .
H35 H 0.119081 0.488667 0.385487 0.059 Uiso 1 1 calc R .
C40 C 0.0736(2) 0.51461(18) 0.2402(2) 0.0392(13) Uani 1 1 d . .
C41 C 0.0981(2) 0.51345(19) 0.1917(2) 0.0399(13) Uani 1 1 d . .
C42 C 0.0620(3) 0.4937(2) 0.1467(2) 0.0481(15) Uani 1 1 d . .
C43 C 0.0056(3) 0.4784(2) 0.1524(3) 0.0566(16) Uani 1 1 d . .
H43 H -0.017465 0.465094 0.122950 0.068 Uiso 1 1 calc R .
C44 C -0.0185(3) 0.4814(2) 0.1983(3) 0.0580(16) Uani 1 1 d . .
C45 C 0.0168(2) 0.49951(19) 0.2425(2) 0.0461(14) Uani 1 1 d . .
H45 H 0.001768 0.501446 0.274386 0.055 Uiso 1 1 calc R .
C50 C 0.2229(2) 0.73741(18) 0.2416(2) 0.0378(12) Uani 1 1 d . .
C51 C 0.1737(2) 0.71891(19) 0.2078(2) 0.0397(13) Uani 1 1 d . .
C52 C 0.1526(2) 0.74794(19) 0.1618(2) 0.0447(14) Uani 1 1 d . .
C53 C 0.1841(3) 0.7900(2) 0.1516(2) 0.0480(15) Uani 1 1 d . .
H53 H 0.170247 0.808572 0.121928 0.058 Uiso 1 1 calc R .
C54 C 0.2347(3) 0.8061(2) 0.1829(2) 0.0480(14) Uani 1 1 d . .
C55 C 0.2518(2) 0.77931(19) 0.2287(2) 0.0417(13) Uani 1 1 d . .
H55 H 0.284277 0.790132 0.251659 0.050 Uiso 1 1 calc R .
C60 C 0.2575(2) 0.74405(19) 0.3404(2) 0.0411(13) Uani 1 1 d . .
C61 C 0.2089(3) 0.76921(19) 0.3586(2) 0.0407(13) Uani 1 1 d . .
C62 C 0.2223(3) 0.7991(2) 0.4051(2) 0.0465(14) Uani 1 1 d . .
C63 C 0.2798(3) 0.8034(2) 0.4285(2) 0.0546(16) Uani 1 1 d . .
H63 H 0.287684 0.823433 0.458166 0.066 Uiso 1 1 calc R .
C64 C 0.3268(3) 0.7796(2) 0.4102(2) 0.0580(16) Uani 1 1 d . .
C65 C 0.3137(3) 0.7500(2) 0.3654(2) 0.0514(15) Uani 1 1 d . .
H65 H 0.344255 0.733846 0.352047 0.062 Uiso 1 1 calc R .
C70 C 0.4587(2) 0.5435(2) 0.2965(2) 0.0428(13) Uani 1 1 d . .
C71 C 0.4902(2) 0.4974(2) 0.3013(2) 0.0464(14) Uani 1 1 d . .
C72 C 0.5476(2) 0.4976(2) 0.3318(2) 0.0466(14) Uani 1 1 d . .
C73 C 0.5667(3) 0.5400(2) 0.3598(2) 0.0571(16) Uani 1 1 d . .
H73 H 0.603333 0.539507 0.380569 0.069 Uiso 1 1 calc R .
C74 C 0.5338(3) 0.5828(2) 0.3581(3) 0.0574(16) Uani 1 1 d . .
C75 C 0.4809(3) 0.5844(2) 0.3258(2) 0.0528(15) Uani 1 1 d . .
H75 H 0.459384 0.613668 0.323312 0.063 Uiso 1 1 calc R .
C80 C 0.4105(2) 0.5440(2) 0.2005(2) 0.0441(14) Uani 1 1 d . .
C81 C 0.3626(2) 0.52835(19) 0.1628(2) 0.0444(14) Uani 1 1 d . .
C82 C 0.3716(3) 0.5273(2) 0.1078(2) 0.0555(16) Uani 1 1 d . .
C83 C 0.4259(3) 0.5426(3) 0.0954(3) 0.0635(18) Uani 1 1 d . .
H83 H 0.431751 0.541847 0.060174 0.076 Uiso 1 1 calc R .
C84 C 0.4716(3) 0.5589(3) 0.1320(3) 0.0655(18) Uani 1 1 d . .
C85 C 0.4628(3) 0.5585(2) 0.1844(2) 0.0542(16) Uani 1 1 d . .
H85 H 0.493507 0.568384 0.209831 0.065 Uiso 1 1 calc R .
C120 C 0.2658(4) 0.2983(2) 0.1428(3) 0.076(2) Uani 1 1 d . .
C121 C 0.2403(5) 0.2523(3) 0.1116(3) 0.113(3) Uani 1 1 d . .
H12A H 0.260277 0.223197 0.126134 0.169 Uiso 1 1 calc GR .
H12B H 0.245843 0.255672 0.075236 0.169 Uiso 1 1 calc GR .
H12C H 0.199082 0.249600 0.114070 0.169 Uiso 1 1 calc GR .
C122 C 0.2336(4) 0.3433(3) 0.1154(3) 0.098(3) Uani 1 1 d . .
H12D H 0.248770 0.373075 0.132645 0.148 Uiso 1 1 calc GR .
H12E H 0.192228 0.340773 0.117567 0.148 Uiso 1 1 calc GR .
H12F H 0.239657 0.344117 0.079051 0.148 Uiso 1 1 calc GR .
C123 C 0.3305(5) 0.3006(3) 0.1377(4) 0.110(3) Uani 1 1 d . .
H12G H 0.347946 0.328608 0.156836 0.164 Uiso 1 1 calc GR .
H12H H 0.335329 0.303659 0.101108 0.164 Uiso 1 1 calc GR .
H12I H 0.349514 0.270870 0.151799 0.164 Uiso 1 1 calc GR .
C140 C 0.1785(4) 0.2139(3) 0.2894(3) 0.086(2) Uani 1 1 d . .
H14A H 0.170517 0.190050 0.261552 0.129 Uiso 1 1 calc GR .
H14B H 0.142106 0.226756 0.298210 0.129 Uiso 1 1 calc GR .
H14C H 0.199956 0.198351 0.319907 0.129 Uiso 1 1 calc GR .
C220 C 0.4426(3) 0.2841(2) 0.4585(3) 0.0602(17) Uani 1 1 d . .
C221 C 0.4477(3) 0.2411(2) 0.4195(3) 0.073(2) Uani 1 1 d . .
H22A H 0.451164 0.254258 0.385254 0.109 Uiso 1 1 calc GR .
H22B H 0.413148 0.220725 0.417422 0.109 Uiso 1 1 calc GR .
H22C H 0.481800 0.221631 0.431751 0.109 Uiso 1 1 calc GR .
C222 C 0.4940(3) 0.3202(3) 0.4546(3) 0.089(2) Uani 1 1 d . .
H22D H 0.491275 0.332751 0.419196 0.133 Uiso 1 1 calc GR .
H22E H 0.530709 0.303063 0.463339 0.133 Uiso 1 1 calc GR .
H22F H 0.492055 0.347156 0.478654 0.133 Uiso 1 1 calc GR .
C240 C 0.2620(3) 0.3599(3) 0.5203(3) 0.080(2) Uani 1 1 d . .
H24A H 0.229144 0.337667 0.518557 0.121 Uiso 1 1 calc GR .
H24B H 0.247974 0.393326 0.517286 0.121 Uiso 1 1 calc GR .
H24C H 0.286778 0.355682 0.553426 0.121 Uiso 1 1 calc GR .
C320 C -0.0466(3) 0.6234(2) 0.3714(3) 0.073(2) Uani 1 1 d . .
C321 C -0.0254(4) 0.6769(3) 0.3664(4) 0.115(4) Uani 1 1 d . .
H32A H -0.006095 0.679798 0.335522 0.173 Uiso 1 1 calc GR .
H32B H 0.001706 0.685340 0.397096 0.173 Uiso 1 1 calc GR .
H32C H -0.058498 0.698896 0.363424 0.173 Uiso 1 1 calc GR .
C322 C -0.0896(4) 0.6101(3) 0.3218(4) 0.099(3) Uani 1 1 d . .
H32D H -0.104492 0.577266 0.325438 0.148 Uiso 1 1 calc GR .
H32E H -0.069315 0.611415 0.291360 0.148 Uiso 1 1 calc GR .
H32F H -0.121639 0.633146 0.317575 0.148 Uiso 1 1 calc GR .
C323 C -0.0795(4) 0.6220(3) 0.4197(4) 0.106(3) Uani 1 1 d . .
H32G H -0.094514 0.589326 0.423736 0.159 Uiso 1 1 calc GR .
H32H H -0.111573 0.645122 0.414851 0.159 Uiso 1 1 calc GR .
H32I H -0.053011 0.630769 0.450674 0.159 Uiso 1 1 calc GR .
C340 C 0.0789(3) 0.4929(3) 0.4768(3) 0.075(2) Uani 1 1 d . .
H34A H 0.074183 0.458171 0.469516 0.113 Uiso 1 1 calc GR .
H34B H 0.054207 0.502410 0.502455 0.113 Uiso 1 1 calc GR .
H34C H 0.119273 0.499590 0.490347 0.113 Uiso 1 1 calc GR .
C420 C 0.0847(3) 0.4892(2) 0.0933(2) 0.0571(16) Uani 1 1 d . .
C421 C 0.0949(3) 0.5409(2) 0.0710(2) 0.0676(18) Uani 1 1 d . .
H42A H 0.059254 0.559801 0.068816 0.101 Uiso 1 1 calc GR .
H42B H 0.106427 0.537698 0.036508 0.101 Uiso 1 1 calc GR .
H42C H 0.125483 0.557464 0.093927 0.101 Uiso 1 1 calc GR .
C422 C 0.0413(3) 0.4614(3) 0.0524(2) 0.081(2) Uani 1 1 d . .
H42D H 0.003427 0.477091 0.049416 0.122 Uiso 1 1 calc GR .
H42E H 0.037915 0.427765 0.063519 0.122 Uiso 1 1 calc GR .
H42F H 0.055410 0.462084 0.018793 0.122 Uiso 1 1 calc GR .
C423 C 0.1422(3) 0.4600(2) 0.0981(3) 0.0673(19) Uani 1 1 d . .
H42G H 0.173235 0.479271 0.117195 0.101 Uiso 1 1 calc GR .
H42H H 0.151605 0.452764 0.063527 0.101 Uiso 1 1 calc GR .
H42I H 0.137748 0.429701 0.116683 0.101 Uiso 1 1 calc GR .
C440 C -0.0812(3) 0.4648(3) 0.2010(3) 0.090(2) Uani 1 1 d . .
H44A H -0.080787 0.432729 0.217168 0.135 Uiso 1 1 calc GR .
H44B H -0.102506 0.463182 0.166045 0.135 Uiso 1 1 calc GR .
H44C H -0.100076 0.487997 0.221690 0.135 Uiso 1 1 calc GR .
C520 C 0.0969(3) 0.7325(2) 0.1254(2) 0.0514(15) Uani 1 1 d . .
C521 C 0.0818(3) 0.7680(3) 0.0787(3) 0.073(2) Uani 1 1 d . .
H52A H 0.076123 0.800747 0.091653 0.109 Uiso 1 1 calc GR .
H52B H 0.046389 0.757196 0.057365 0.109 Uiso 1 1 calc GR .
H52C H 0.113490 0.768370 0.057761 0.109 Uiso 1 1 calc GR .
C522 C 0.1065(3) 0.6817(2) 0.1012(3) 0.0612(17) Uani 1 1 d . .
H52D H 0.122568 0.659279 0.128480 0.092 Uiso 1 1 calc GR .
H52E H 0.133467 0.685005 0.075762 0.092 Uiso 1 1 calc GR .
H52F H 0.069656 0.669159 0.084054 0.092 Uiso 1 1 calc GR .
C523 C 0.0448(3) 0.7322(2) 0.1564(3) 0.0616(17) Uani 1 1 d . .
H52G H 0.054518 0.712924 0.187960 0.092 Uiso 1 1 calc GR .
H52H H 0.011266 0.717961 0.135185 0.092 Uiso 1 1 calc GR .
H52I H 0.035874 0.765450 0.165729 0.092 Uiso 1 1 calc GR .
C540 C 0.2686(3) 0.8514(2) 0.1691(3) 0.0615(17) Uani 1 1 d . .
H54A H 0.253049 0.862558 0.134315 0.092 Uiso 1 1 calc GR .
H54B H 0.309372 0.843032 0.169988 0.092 Uiso 1 1 calc GR .
H54C H 0.264728 0.877170 0.194149 0.092 Uiso 1 1 calc GR .
C620 C 0.1720(3) 0.8250(2) 0.4286(2) 0.0528(15) Uani 1 1 d . .
C621 C 0.1312(3) 0.7858(3) 0.4468(3) 0.0713(19) Uani 1 1 d . .
H62A H 0.114938 0.766147 0.417081 0.107 Uiso 1 1 calc GR .
H62B H 0.099978 0.801731 0.461756 0.107 Uiso 1 1 calc GR .
H62C H 0.153114 0.765017 0.472817 0.107 Uiso 1 1 calc GR .
C622 C 0.1355(3) 0.8588(2) 0.3882(2) 0.0662(18) Uani 1 1 d . .
H62D H 0.114470 0.838901 0.360711 0.099 Uiso 1 1 calc GR .
H62E H 0.161237 0.881038 0.373152 0.099 Uiso 1 1 calc GR .
H62F H 0.108033 0.877365 0.405409 0.099 Uiso 1 1 calc GR .
C623 C 0.1949(3) 0.8581(3) 0.4765(3) 0.079(2) Uani 1 1 d . .
H62G H 0.162145 0.873187 0.490068 0.118 Uiso 1 1 calc GR .
H62H H 0.220002 0.883427 0.465633 0.118 Uiso 1 1 calc GR .
H62I H 0.216709 0.838315 0.503601 0.118 Uiso 1 1 calc GR .
C640 C 0.3904(3) 0.7858(3) 0.4371(3) 0.092(3) Uani 1 1 d . .
H64A H 0.415679 0.764192 0.420797 0.138 Uiso 1 1 calc GR .
H64B H 0.392581 0.777739 0.473896 0.138 Uiso 1 1 calc GR .
H64C H 0.402580 0.819462 0.433521 0.138 Uiso 1 1 calc GR .
C720 C 0.5884(3) 0.4521(2) 0.3311(2) 0.0551(16) Uani 1 1 d . .
C721 C 0.5956(3) 0.4414(3) 0.2732(3) 0.074(2) Uani 1 1 d . .
H72A H 0.558094 0.432943 0.253832 0.111 Uiso 1 1 calc GR .
H72B H 0.622447 0.414340 0.271756 0.111 Uiso 1 1 calc GR .
H72C H 0.610817 0.470246 0.257860 0.111 Uiso 1 1 calc GR .
C722 C 0.6501(3) 0.4623(3) 0.3613(3) 0.077(2) Uani 1 1 d . .
H72D H 0.667017 0.490420 0.346172 0.116 Uiso 1 1 calc GR .
H72E H 0.674765 0.433925 0.358987 0.116 Uiso 1 1 calc GR .
H72F H 0.646910 0.468881 0.397716 0.116 Uiso 1 1 calc GR .
C723 C 0.5646(3) 0.4067(2) 0.3549(3) 0.0698(19) Uani 1 1 d . .
H72G H 0.556688 0.414103 0.389950 0.105 Uiso 1 1 calc GR .
H72H H 0.593078 0.380518 0.356359 0.105 Uiso 1 1 calc GR .
H72I H 0.528899 0.396469 0.333621 0.105 Uiso 1 1 calc GR .
C740 C 0.5559(3) 0.6269(3) 0.3924(3) 0.084(2) Uani 1 1 d . .
H74A H 0.587483 0.642702 0.377738 0.126 Uiso 1 1 calc GR .
H74B H 0.569838 0.615732 0.427499 0.126 Uiso 1 1 calc GR .
H74C H 0.524365 0.650016 0.393440 0.126 Uiso 1 1 calc GR .
C820 C 0.3231(3) 0.5096(3) 0.0648(3) 0.0664(18) Uani 1 1 d . .
C821 C 0.3080(3) 0.4550(3) 0.0743(3) 0.074(2) Uani 1 1 d . .
H82A H 0.342238 0.434895 0.072891 0.111 Uiso 1 1 calc GR .
H82B H 0.277076 0.444429 0.047472 0.111 Uiso 1 1 calc GR .
H82C H 0.295286 0.451732 0.108323 0.111 Uiso 1 1 calc GR .
C822 C 0.2667(3) 0.5398(3) 0.0655(3) 0.076(2) Uani 1 1 d . .
H82D H 0.254296 0.537529 0.099807 0.113 Uiso 1 1 calc GR .
H82E H 0.236300 0.526948 0.039491 0.113 Uiso 1 1 calc GR .
H82F H 0.274041 0.573738 0.057712 0.113 Uiso 1 1 calc GR .
C823 C 0.3399(4) 0.5139(3) 0.0094(3) 0.089(2) Uani 1 1 d . .
H82G H 0.348473 0.547806 0.002338 0.133 Uiso 1 1 calc GR .
H82H H 0.307743 0.502711 -0.015836 0.133 Uiso 1 1 calc GR .
H82I H 0.373952 0.493956 0.006806 0.133 Uiso 1 1 calc GR .
C840 C 0.5291(3) 0.5753(4) 0.1145(3) 0.101(3) Uani 1 1 d . .
H84A H 0.535394 0.609749 0.122520 0.152 Uiso 1 1 calc GR .
H84B H 0.527396 0.570284 0.077212 0.152 Uiso 1 1 calc GR .
H84C H 0.560859 0.556311 0.132852 0.152 Uiso 1 1 calc GR .
C900 C 0.4866(8) 0.2976(5) 0.2656(7) 0.211(8) Uani 1 1 d . .
H90A H 0.458960 0.323280 0.252576 0.253 Uiso 1 1 calc R .
H90B H 0.499327 0.303646 0.302828 0.253 Uiso 1 1 calc R .
C901 C 0.5346(8) 0.2993(5) 0.2386(7) 0.195(7) Uani 1 1 d . .
H90C H 0.570986 0.300022 0.262946 0.234 Uiso 1 1 calc R .
H90D H 0.532991 0.328334 0.216218 0.234 Uiso 1 1 calc R .
C902 C 0.5310(7) 0.2553(6) 0.2076(6) 0.178(6) Uani 1 1 d . .
H90E H 0.516844 0.262715 0.170968 0.214 Uiso 1 1 calc R .
H90F H 0.569383 0.239755 0.209512 0.214 Uiso 1 1 calc R .
C903 C 0.4912(6) 0.2238(5) 0.2290(6) 0.176(6) Uani 1 1 d . .
H90G H 0.465355 0.207845 0.200796 0.211 Uiso 1 1 calc R .
H90H H 0.512638 0.198309 0.250365 0.211 Uiso 1 1 calc R .
C904 C 0.3837(6) 0.1274(4) 0.2526(6) 0.166(5) Uani 1 1 d . U
H90I H 0.410751 0.134512 0.284305 0.200 Uiso 1 1 calc R .
H90J H 0.405045 0.128727 0.222430 0.200 Uiso 1 1 calc R .
C905 C 0.3564(8) 0.0794(5) 0.2563(7) 0.207(7) Uani 1 1 d . U
H90K H 0.355918 0.069900 0.292853 0.249 Uiso 1 1 calc R .
H90L H 0.376694 0.054099 0.238855 0.249 Uiso 1 1 calc R .
C906 C 0.2926(8) 0.0879(5) 0.2273(8) 0.240(9) Uani 1 1 d . U
H90M H 0.282794 0.064647 0.198553 0.289 Uiso 1 1 calc R .
H90N H 0.263549 0.085614 0.251413 0.289 Uiso 1 1 calc R .
C907 C 0.2976(9) 0.1344(5) 0.2096(8) 0.265(11) Uani 1 1 d . U
H90O H 0.260421 0.151813 0.207918 0.318 Uiso 1 1 calc R .
H90P H 0.309629 0.134214 0.174663 0.318 Uiso 1 1 calc R .
C908 C 0.3174(5) 0.1360(4) 0.3921(6) 0.143(5) Uani 1 1 d . .
H90Q H 0.286379 0.115831 0.373325 0.172 Uiso 1 1 calc R .
H90R H 0.354708 0.125255 0.382297 0.172 Uiso 1 1 calc R .
C909 C 0.3178(9) 0.1310(6) 0.4458(7) 0.214(9) Uani 1 1 d . .
H90S H 0.357770 0.126333 0.463034 0.257 Uiso 1 1 calc R .
H90T H 0.294665 0.102487 0.453178 0.257 Uiso 1 1 calc R .
C910 C 0.2922(6) 0.1770(6) 0.4660(4) 0.145(5) Uani 1 1 d . .
H91A H 0.257119 0.169599 0.481741 0.174 Uiso 1 1 calc R .
H91B H 0.320512 0.193432 0.491910 0.174 Uiso 1 1 calc R .
C911 C 0.2782(4) 0.2075(3) 0.4188(3) 0.094(3) Uani 1 1 d . .
H91C H 0.236014 0.207797 0.407558 0.113 Uiso 1 1 calc R .
H91D H 0.291334 0.241172 0.425846 0.113 Uiso 1 1 calc R .
C912 C 0.4578(4) 0.3635(4) 0.0838(3) 0.103(3) Uani 1 1 d . .
H91E H 0.416775 0.355138 0.073165 0.124 Uiso 1 1 calc R .
H91F H 0.479762 0.333217 0.092252 0.124 Uiso 1 1 calc R .
C913 C 0.4816(5) 0.3907(4) 0.0410(4) 0.117(3) Uani 1 1 d . .
H91G H 0.450088 0.405366 0.016843 0.140 Uiso 1 1 calc R .
H91H H 0.504176 0.368838 0.021435 0.140 Uiso 1 1 calc R .
C914 C 0.5200(4) 0.4297(4) 0.0686(4) 0.119(3) Uani 1 1 d . .
H91I H 0.560632 0.424571 0.063349 0.143 Uiso 1 1 calc R .
H91J H 0.507677 0.462173 0.055348 0.143 Uiso 1 1 calc R .
C915 C 0.5138(4) 0.4255(4) 0.1251(4) 0.102(3) Uani 1 1 d . .
H91K H 0.548531 0.410251 0.144324 0.123 Uiso 1 1 calc R .
H91L H 0.508843 0.457983 0.139928 0.123 Uiso 1 1 calc R .
C916 C 0.4328(6) 0.5287(4) 0.4471(4) 0.132(4) Uani 1 1 d . .
H91M H 0.440950 0.541999 0.413662 0.159 Uiso 1 1 calc R .
H91N H 0.467453 0.532898 0.473057 0.159 Uiso 1 1 calc R .
C917 C 0.3828(11) 0.5535(7) 0.4641(6) 0.210(9) Uani 1 1 d . .
H91O H 0.364303 0.575352 0.436618 0.252 Uiso 1 1 calc R .
H91P H 0.394938 0.572866 0.495638 0.252 Uiso 1 1 calc R .
C918 C 0.3413(7) 0.5134(12) 0.4751(7) 0.233(13) Uani 1 1 d . .
H91Q H 0.325921 0.519030 0.508066 0.279 Uiso 1 1 calc R .
H91R H 0.308931 0.510106 0.446699 0.279 Uiso 1 1 calc R .
C919 C 0.3802(8) 0.4702(5) 0.4784(5) 0.157(6) Uani 1 1 d . .
H91S H 0.401911 0.466893 0.513532 0.189 Uiso 1 1 calc R .
H91T H 0.357899 0.440145 0.469640 0.189 Uiso 1 1 calc R .
C920 C 0.3525(4) 0.6569(3) 0.0960(4) 0.095(3) Uani 1 1 d . .
H92A H 0.348198 0.648320 0.058843 0.114 Uiso 1 1 calc R .
H92B H 0.373725 0.630528 0.116005 0.114 Uiso 1 1 calc R .
C921 C 0.3847(4) 0.7037(4) 0.1052(4) 0.120(3) Uani 1 1 d . .
H92C H 0.410919 0.708872 0.079002 0.144 Uiso 1 1 calc R .
H92D H 0.407285 0.704517 0.140093 0.144 Uiso 1 1 calc R .
C922 C 0.3369(5) 0.7409(4) 0.1000(6) 0.161(5) Uani 1 1 d . .
H92E H 0.343908 0.765173 0.128077 0.193 Uiso 1 1 calc R .
H92F H 0.334667 0.757856 0.066364 0.193 Uiso 1 1 calc R .
C923 C 0.2833(4) 0.7141(3) 0.1035(4) 0.104(3) Uani 1 1 d . .
H92G H 0.264461 0.727014 0.132306 0.125 Uiso 1 1 calc R .
H92H H 0.256438 0.718058 0.070997 0.125 Uiso 1 1 calc R .
C928 C 0.2425(4) 0.6681(3) 0.4525(3) 0.092(3) Uani 1 1 d . .
H92I H 0.243151 0.703866 0.449253 0.110 Uiso 1 1 calc R .
H92J H 0.277987 0.655009 0.441068 0.110 Uiso 1 1 calc R .
C929 C 0.2398(5) 0.6545(4) 0.5059(4) 0.134(4) Uani 1 1 d . .
H92K H 0.228975 0.682621 0.526068 0.160 Uiso 1 1 calc R .
H92L H 0.277431 0.641822 0.522371 0.160 Uiso 1 1 calc R .
C930 C 0.1931(8) 0.6149(6) 0.5023(5) 0.200(7) Uani 1 1 d . .
H93A H 0.209601 0.584080 0.517163 0.240 Uiso 1 1 calc R .
H93B H 0.161328 0.624759 0.521517 0.240 Uiso 1 1 calc R .
C931 C 0.1732(7) 0.6093(6) 0.4510(6) 0.218(9) Uani 1 1 d . .
H93C H 0.130569 0.608295 0.446098 0.261 Uiso 1 1 calc R .
H93D H 0.187344 0.578169 0.438725 0.261 Uiso 1 1 calc R .
C932 C 0.2867(3) 0.8863(3) 0.3203(3) 0.072(2) Uani 1 1 d . .
H93E H 0.317792 0.882407 0.298467 0.087 Uiso 1 1 calc R .
H93F H 0.278830 0.854349 0.335055 0.087 Uiso 1 1 calc R .
C933 C 0.3046(4) 0.9230(3) 0.3636(4) 0.102(3) Uani 1 1 d . .
H93G H 0.290701 0.913009 0.396149 0.123 Uiso 1 1 calc R .
H93H H 0.347000 0.926854 0.369915 0.123 Uiso 1 1 calc R .
C934 C 0.2755(5) 0.9692(4) 0.3426(4) 0.130(4) Uani 1 1 d . .
H93I H 0.248644 0.981118 0.365966 0.156 Uiso 1 1 calc R .
H93J H 0.304570 0.994702 0.339404 0.156 Uiso 1 1 calc R .
C935 C 0.2430(4) 0.9570(3) 0.2902(4) 0.095(3) Uani 1 1 d . .
H93K H 0.205159 0.973543 0.284964 0.114 Uiso 1 1 calc R .
H93L H 0.265274 0.967063 0.262370 0.114 Uiso 1 1 calc R .
C936 C 0.1372(5) 0.9419(6) 0.1665(5) 0.172(6) Uani 1 1 d . .
H93M H 0.138685 0.968623 0.191931 0.207 Uiso 1 1 calc R .
H93N H 0.177181 0.930977 0.164763 0.207 Uiso 1 1 calc R .
C937 C 0.1120(7) 0.9586(5) 0.1173(5) 0.167(5) Uani 1 1 d . .
H93O H 0.140110 0.957027 0.092250 0.200 Uiso 1 1 calc R .
H93P H 0.098813 0.992572 0.119427 0.200 Uiso 1 1 calc R .
C938 C 0.0608(6) 0.9250(5) 0.1007(4) 0.144(4) Uani 1 1 d . .
H93Q H 0.027221 0.943474 0.083714 0.172 Uiso 1 1 calc R .
H93R H 0.071091 0.899771 0.076606 0.172 Uiso 1 1 calc R .
C939 C 0.0483(5) 0.9031(4) 0.1501(4) 0.118(3) Uani 1 1 d . .
H93S H 0.020128 0.922931 0.165874 0.141 Uiso 1 1 calc R .
H93T H 0.032914 0.869850 0.144401 0.141 Uiso 1 1 calc R .
C940 C -0.0257(4) 0.8550(3) 0.2556(4) 0.111(3) Uani 1 1 d . .
H94A H -0.047508 0.847984 0.221157 0.133 Uiso 1 1 calc R .
H94B H -0.012942 0.889168 0.255851 0.133 Uiso 1 1 calc R .
C941 C -0.0639(5) 0.8479(4) 0.2958(5) 0.137(4) Uani 1 1 d . .
H94C H -0.059740 0.874756 0.321190 0.164 Uiso 1 1 calc R .
H94D H -0.104777 0.845360 0.280258 0.164 Uiso 1 1 calc R .
C942 C -0.0436(6) 0.8034(5) 0.3193(6) 0.213(8) Uani 1 1 d . .
H94E H -0.075608 0.779698 0.316784 0.256 Uiso 1 1 calc R .
H94F H -0.029545 0.808801 0.356361 0.256 Uiso 1 1 calc R .
C943 C 0.0059(4) 0.7828(3) 0.2921(4) 0.102(3) Uani 1 1 d . .
H94G H 0.037783 0.770564 0.317655 0.123 Uiso 1 1 calc R .
H94H H -0.008078 0.756184 0.268149 0.123 Uiso 1 1 calc R .
C944 C -0.0907(5) 0.6129(6) 0.1647(5) 0.156(5) Uani 1 1 d . .
H94I H -0.098632 0.645054 0.179070 0.187 Uiso 1 1 calc R .
H94J H -0.077445 0.591055 0.193968 0.187 Uiso 1 1 calc R .
C945 C -0.1445(6) 0.5934(5) 0.1352(8) 0.172(6) Uani 1 1 d . .
H94K H -0.158737 0.565247 0.153248 0.207 Uiso 1 1 calc R .
H94L H -0.174963 0.618477 0.130490 0.207 Uiso 1 1 calc R .
C946 C -0.1288(6) 0.5795(6) 0.0875(6) 0.198(8) Uani 1 1 d . .
H94M H -0.153770 0.595837 0.059039 0.237 Uiso 1 1 calc R .
H94N H -0.133419 0.544020 0.082892 0.237 Uiso 1 1 calc R .
C947 C -0.0681(5) 0.5933(5) 0.0868(4) 0.133(4) Uani 1 1 d . .
H94O H -0.044655 0.563957 0.083166 0.159 Uiso 1 1 calc R .
H94P H -0.065079 0.614737 0.056925 0.159 Uiso 1 1 calc R .

loop_
_atom_site_aniso_label
_atom_site_aniso_U_11
_atom_site_aniso_U_22
_atom_site_aniso_U_33
_atom_site_aniso_U_23
_atom_site_aniso_U_13
_atom_site_aniso_U_12
K1 0.0778(11) 0.0562(10) 0.0994(12) -0.0228(9) 0.0086(9) 0.0129(8)
K2 0.0603(8) 0.0391(8) 0.0609(8) -0.0025(6) 0.0069(6) 0.0048(6)
K3 0.0635(9) 0.0489(9) 0.0735(10) 0.0025(7) 0.0086(7) -0.0040(7)
K4 0.0598(8) 0.0411(8) 0.0545(8) 0.0084(6) 0.0118(6) 0.0054(6)
K5 0.0555(9) 0.0453(8) 0.0959(11) -0.0104(8) 0.0060(8) -0.0060(7)
K6 0.0647(9) 0.0334(7) 0.0590(8) 0.0094(6) 0.0070(6) -0.0019(6)
K7 0.0766(11) 0.0499(9) 0.1125(13) -0.0164(9) 0.0373(9) -0.0195(8)
K8 0.0655(9) 0.0441(8) 0.0598(8) 0.0077(6) 0.0136(7) 0.0123(7)
O1 0.079(3) 0.032(2) 0.056(2) 0.0002(18) 0.020(2) 0.001(2)
O2 0.061(3) 0.035(2) 0.066(3) 0.0021(19) 0.008(2) 0.0110(19)
O3 0.056(2) 0.031(2) 0.064(3) 0.0131(19) 0.0179(19) 0.0047(18)
O4 0.043(2) 0.037(2) 0.051(2) 0.0004(17) 0.0070(17) -0.0043(18)
O5 0.054(2) 0.031(2) 0.064(3) 0.0028(18) -0.0030(19) -0.0092(19)
O6 0.046(2) 0.035(2) 0.048(2) 0.0002(17) 0.0021(18) 0.0050(17)
O7 0.055(2) 0.030(2) 0.065(3) -0.0053(18) 0.0044(19) 0.0035(18)
O8 0.044(2) 0.041(2) 0.058(2) 0.0044(18) 0.0084(18) 0.0007(18)
O9 0.139(6) 0.091(5) 0.178(6) -0.053(5) 0.082(5) -0.012(4)
O10 0.156(7) 0.081(5) 0.240(9) -0.058(5) 0.007(6) 0.035(4)
O11 0.101(4) 0.082(4) 0.092(4) 0.006(3) 0.012(3) 0.017(3)
O12 0.076(3) 0.066(3) 0.092(4) -0.002(3) 0.012(3) -0.010(3)
O13 0.209(8) 0.100(5) 0.094(5) 0.035(4) 0.026(5) 0.066(5)
O14 0.072(3) 0.050(3) 0.115(4) 0.015(3) 0.018(3) 0.010(2)
O15 0.098(4) 0.077(4) 0.115(4) -0.001(3) 0.032(3) 0.009(3)
O16 0.200(7) 0.091(5) 0.112(5) -0.024(4) 0.075(5) -0.048(5)
O17 0.133(5) 0.100(5) 0.089(4) 0.004(3) -0.002(4) -0.050(4)
O18 0.082(4) 0.094(4) 0.099(4) -0.014(3) -0.010(3) 0.009(3)
O19 0.101(4) 0.079(4) 0.086(4) -0.017(3) 0.033(3) 0.005(3)
C0AA 0.076(5) 0.058(5) 0.090(5) 0.017(4) -0.017(4) 0.017(4)
C1 0.052(3) 0.024(3) 0.051(3) 0.001(2) 0.005(3) -0.002(2)
C1A 0.041(3) 0.027(3) 0.051(3) 0.003(2) 0.008(2) 0.000(2)
C2 0.051(4) 0.030(3) 0.037(3) 0.005(2) -0.001(2) 0.002(3)
C2A 0.042(3) 0.027(3) 0.054(3) 0.002(3) 0.004(3) -0.003(2)
C3A 0.047(3) 0.030(3) 0.060(4) 0.012(3) 0.010(3) 0.002(3)
C3 0.051(4) 0.019(3) 0.068(4) 0.003(3) 0.002(3) -0.002(3)
C4 0.037(3) 0.036(3) 0.055(3) -0.003(3) 0.001(3) -0.005(3)
C4A 0.041(3) 0.038(3) 0.062(4) 0.007(3) 0.011(3) -0.001(3)
C5A 0.038(3) 0.031(3) 0.053(3) 0.003(3) 0.009(3) 0.000(2)
C5 0.046(3) 0.031(3) 0.037(3) 0.004(2) 0.002(2) -0.002(2)
C6A 0.061(4) 0.024(3) 0.071(4) 0.012(3) 0.012(3) 0.011(3)
C6 0.055(4) 0.021(3) 0.059(4) -0.004(2) 0.005(3) 0.000(3)
C7 0.041(3) 0.040(4) 0.060(4) -0.005(3) -0.007(3) -0.002(3)
C7A 0.052(4) 0.040(4) 0.066(4) 0.010(3) 0.021(3) -0.001(3)
C8A 0.041(3) 0.025(3) 0.063(4) 0.000(3) 0.014(3) 0.000(2)
C8 0.047(3) 0.020(3) 0.050(3) 0.010(2) 0.010(3) -0.001(2)
C10 0.046(3) 0.030(3) 0.051(4) 0.001(3) -0.001(3) 0.007(3)
C11 0.060(4) 0.027(3) 0.060(4) -0.001(3) 0.008(3) 0.005(3)
C12 0.092(5) 0.032(3) 0.046(4) -0.002(3) 0.002(3) 0.004(3)
C13 0.084(5) 0.032(3) 0.068(5) -0.002(3) -0.001(4) -0.006(3)
C14 0.086(5) 0.031(3) 0.059(4) -0.005(3) -0.002(3) -0.016(3)
C15 0.056(4) 0.041(4) 0.061(4) 0.009(3) 0.004(3) -0.003(3)
C20 0.055(4) 0.028(3) 0.046(3) 0.000(2) 0.002(3) 0.001(3)
C21 0.046(3) 0.030(3) 0.057(4) -0.003(3) 0.004(3) -0.002(3)
C22 0.056(4) 0.025(3) 0.056(4) 0.002(3) -0.007(3) -0.006(3)
C23 0.076(4) 0.035(3) 0.051(4) 0.005(3) -0.005(3) -0.002(3)
C24 0.065(4) 0.037(3) 0.050(4) 0.005(3) 0.003(3) 0.001(3)
C25 0.045(3) 0.036(3) 0.054(4) -0.002(3) 0.000(3) 0.006(3)
C30 0.054(3) 0.026(3) 0.045(3) -0.004(2) 0.010(3) -0.001(3)
C31 0.051(3) 0.026(3) 0.050(3) 0.004(3) 0.012(3) -0.004(3)
C32 0.068(4) 0.032(3) 0.065(4) 0.003(3) 0.029(3) -0.002(3)
C33 0.072(4) 0.047(4) 0.063(4) -0.002(3) 0.029(3) -0.003(3)
C34 0.066(4) 0.049(4) 0.046(4) 0.008(3) 0.014(3) -0.008(3)
C35 0.053(4) 0.039(3) 0.054(4) 0.010(3) 0.009(3) -0.002(3)
C40 0.043(3) 0.021(3) 0.053(3) 0.007(2) 0.003(3) 0.001(2)
C41 0.046(3) 0.027(3) 0.045(3) 0.003(2) 0.003(3) 0.002(3)
C42 0.060(4) 0.031(3) 0.050(4) 0.000(3) -0.004(3) 0.003(3)
C43 0.059(4) 0.048(4) 0.058(4) -0.005(3) -0.010(3) -0.002(3)
C44 0.056(4) 0.047(4) 0.068(4) -0.003(3) -0.001(3) -0.005(3)
C45 0.052(4) 0.030(3) 0.056(4) 0.003(3) 0.007(3) -0.004(3)
C50 0.041(3) 0.026(3) 0.046(3) -0.001(2) 0.004(2) 0.006(2)
C51 0.040(3) 0.026(3) 0.053(3) 0.002(2) 0.007(3) 0.000(2)
C52 0.056(4) 0.031(3) 0.049(3) 0.003(3) 0.012(3) -0.002(3)
C53 0.074(4) 0.030(3) 0.042(3) 0.004(3) 0.014(3) -0.002(3)
C54 0.060(4) 0.036(3) 0.050(4) -0.003(3) 0.014(3) -0.010(3)
C55 0.048(3) 0.030(3) 0.048(3) -0.007(3) 0.010(3) 0.000(3)
C60 0.044(3) 0.029(3) 0.048(3) 0.005(2) -0.001(3) 0.000(3)
C61 0.054(4) 0.031(3) 0.036(3) 0.010(2) 0.003(3) 0.006(3)
C62 0.060(4) 0.033(3) 0.044(3) 0.006(3) 0.002(3) 0.004(3)
C63 0.072(5) 0.045(4) 0.043(3) 0.001(3) -0.002(3) 0.000(3)
C64 0.055(4) 0.061(4) 0.055(4) 0.003(3) -0.002(3) -0.010(3)
C65 0.050(4) 0.047(4) 0.057(4) 0.004(3) 0.003(3) 0.004(3)
C70 0.043(3) 0.033(3) 0.054(3) 0.000(3) 0.009(3) 0.001(3)
C71 0.050(4) 0.036(3) 0.054(4) 0.001(3) 0.008(3) 0.005(3)
C72 0.046(3) 0.030(3) 0.062(4) 0.003(3) 0.002(3) 0.006(3)
C73 0.047(4) 0.049(4) 0.071(4) 0.002(3) -0.003(3) 0.004(3)
C74 0.060(4) 0.038(4) 0.071(4) -0.009(3) -0.004(3) 0.000(3)
C75 0.056(4) 0.030(3) 0.073(4) 0.006(3) 0.012(3) 0.005(3)
C80 0.042(3) 0.032(3) 0.058(4) 0.012(3) 0.005(3) 0.004(3)
C81 0.045(4) 0.030(3) 0.058(4) 0.008(3) 0.010(3) 0.006(3)
C82 0.063(4) 0.045(4) 0.057(4) 0.006(3) 0.003(3) 0.008(3)
C83 0.065(5) 0.073(5) 0.056(4) 0.014(3) 0.023(4) 0.011(4)
C84 0.057(4) 0.072(5) 0.069(5) 0.013(4) 0.013(4) -0.002(4)
C85 0.046(4) 0.055(4) 0.061(4) 0.003(3) 0.006(3) 0.000(3)
C120 0.135(7) 0.033(4) 0.061(4) -0.008(3) 0.018(4) 0.002(4)
C121 0.225(11) 0.047(5) 0.062(5) -0.019(4) 0.008(6) -0.003(6)
C122 0.182(9) 0.058(5) 0.050(4) 0.003(4) -0.001(5) 0.011(5)
C123 0.156(9) 0.076(6) 0.108(7) -0.026(5) 0.061(6) -0.005(6)
C140 0.116(6) 0.055(5) 0.084(5) 0.012(4) 0.002(4) -0.032(4)
C220 0.057(4) 0.044(4) 0.075(4) 0.008(3) -0.006(3) 0.011(3)
C221 0.074(5) 0.050(4) 0.093(5) 0.005(4) 0.006(4) 0.027(4)
C222 0.061(5) 0.070(5) 0.126(7) 0.017(5) -0.019(4) 0.005(4)
C240 0.103(6) 0.074(5) 0.065(5) 0.009(4) 0.015(4) 0.012(4)
C320 0.083(5) 0.047(4) 0.099(6) 0.019(4) 0.044(5) 0.014(4)
C321 0.139(8) 0.037(4) 0.192(10) 0.025(5) 0.099(7) 0.034(5)
C322 0.084(6) 0.102(7) 0.117(7) 0.043(6) 0.039(5) 0.034(5)
C323 0.121(7) 0.076(6) 0.141(8) 0.031(5) 0.086(6) 0.038(5)
C340 0.100(6) 0.069(5) 0.061(4) 0.015(4) 0.028(4) 0.005(4)
C420 0.077(4) 0.050(4) 0.042(3) 0.003(3) 0.000(3) 0.008(3)
C421 0.087(5) 0.060(4) 0.055(4) 0.009(3) 0.006(3) 0.004(4)
C422 0.105(6) 0.092(6) 0.043(4) -0.016(4) -0.005(4) 0.000(5)
C423 0.093(5) 0.054(4) 0.056(4) -0.004(3) 0.014(4) 0.011(4)
C440 0.063(5) 0.105(7) 0.100(6) -0.018(5) 0.008(4) -0.019(5)
C520 0.059(4) 0.041(4) 0.051(4) -0.001(3) -0.001(3) 0.003(3)
C521 0.083(5) 0.065(5) 0.063(4) 0.004(4) -0.012(4) -0.008(4)
C522 0.069(4) 0.051(4) 0.064(4) -0.015(3) 0.010(3) -0.009(3)
C523 0.058(4) 0.047(4) 0.077(4) 0.000(3) -0.004(3) 0.001(3)
C540 0.079(5) 0.037(4) 0.069(4) 0.006(3) 0.011(3) -0.020(3)
C620 0.067(4) 0.047(4) 0.044(3) -0.007(3) 0.005(3) 0.009(3)
C621 0.089(5) 0.066(5) 0.064(4) 0.002(4) 0.027(4) 0.002(4)
C622 0.082(5) 0.058(4) 0.060(4) 0.000(3) 0.015(3) 0.023(4)
C623 0.102(6) 0.073(5) 0.061(4) -0.018(4) 0.011(4) 0.011(4)
C640 0.070(5) 0.110(7) 0.088(5) -0.027(5) -0.014(4) -0.006(5)
C720 0.046(4) 0.047(4) 0.070(4) -0.003(3) 0.003(3) 0.010(3)
C721 0.066(4) 0.073(5) 0.083(5) -0.012(4) 0.012(4) 0.019(4)
C722 0.059(4) 0.062(5) 0.104(6) -0.010(4) -0.012(4) 0.020(4)
C723 0.064(4) 0.050(4) 0.094(5) 0.006(4) 0.005(4) 0.012(3)
C740 0.087(5) 0.053(5) 0.105(6) -0.013(4) -0.014(4) 0.000(4)
C820 0.073(5) 0.067(5) 0.058(4) 0.008(3) 0.003(3) 0.007(4)
C821 0.087(5) 0.068(5) 0.066(4) -0.006(4) 0.006(4) -0.008(4)
C822 0.084(5) 0.058(5) 0.078(5) 0.015(4) -0.012(4) -0.010(4)
C823 0.098(6) 0.109(7) 0.058(5) 0.003(4) 0.007(4) -0.014(5)
C840 0.060(5) 0.157(9) 0.090(6) 0.031(6) 0.024(4) -0.016(5)
C900 0.260(17) 0.108(10) 0.31(2) -0.076(11) 0.193(17) -0.051(11)
C901 0.225(17) 0.122(12) 0.255(18) -0.050(12) 0.098(14) -0.062(11)
C902 0.192(14) 0.189(16) 0.179(13) 0.017(12) 0.116(11) 0.041(12)
C903 0.157(11) 0.130(11) 0.262(16) -0.084(11) 0.109(12) -0.026(9)
C904 0.184(10) 0.084(7) 0.242(14) -0.006(9) 0.068(9) 0.021(6)
C905 0.277(16) 0.098(8) 0.227(16) 0.013(10) -0.038(13) -0.009(9)
C906 0.235(15) 0.085(8) 0.38(3) 0.021(12) -0.049(15) -0.013(10)
C907 0.315(19) 0.093(9) 0.34(2) 0.036(11) -0.129(16) 0.024(11)
C908 0.120(9) 0.073(8) 0.240(16) 0.008(9) 0.033(9) 0.012(6)
C909 0.30(2) 0.155(15) 0.192(16) 0.095(13) 0.044(15) 0.075(14)
C910 0.164(11) 0.204(14) 0.066(6) 0.026(8) 0.006(6) -0.054(10)
C911 0.104(6) 0.095(7) 0.087(6) -0.016(5) 0.023(5) -0.004(5)
C912 0.120(7) 0.101(7) 0.096(6) -0.026(6) 0.042(6) 0.004(6)
C913 0.137(9) 0.130(9) 0.087(7) -0.011(6) 0.026(6) 0.027(7)
C914 0.107(7) 0.152(10) 0.104(8) -0.005(7) 0.034(6) -0.008(7)
C915 0.092(6) 0.116(8) 0.100(7) -0.011(6) 0.019(5) -0.013(6)
C916 0.202(13) 0.073(7) 0.128(9) 0.002(6) 0.046(8) -0.026(8)
C917 0.31(3) 0.175(18) 0.135(12) -0.027(11) -0.012(15) 0.081(18)
C918 0.133(13) 0.44(4) 0.132(12) -0.11(2) 0.030(9) -0.001(18)
C919 0.229(16) 0.159(13) 0.099(8) -0.036(8) 0.078(10) -0.092(12)
C920 0.094(6) 0.085(6) 0.110(7) 0.013(5) 0.025(5) 0.014(5)
C921 0.092(7) 0.122(9) 0.151(9) 0.028(7) 0.036(6) -0.013(7)
C922 0.122(9) 0.090(8) 0.288(17) 0.026(9) 0.098(10) 0.030(7)
C923 0.113(8) 0.086(7) 0.105(7) -0.027(5) -0.014(5) 0.031(6)
C928 0.112(7) 0.075(6) 0.082(6) 0.016(4) -0.007(5) -0.021(5)
C929 0.190(11) 0.118(9) 0.089(7) 0.018(6) 0.007(7) -0.054(8)
C930 0.295(19) 0.190(14) 0.123(11) 0.026(10) 0.060(11) -0.138(14)
C931 0.291(19) 0.231(17) 0.126(11) 0.013(11) 0.011(11) -0.200(15)
C932 0.081(5) 0.052(4) 0.085(5) 0.010(4) 0.016(4) -0.006(4)
C933 0.106(7) 0.092(7) 0.105(7) -0.014(5) 0.001(5) -0.011(6)
C934 0.177(11) 0.065(6) 0.145(9) -0.024(6) 0.010(8) -0.007(7)
C935 0.079(6) 0.070(6) 0.135(8) 0.007(5) 0.014(5) 0.003(4)
C936 0.146(10) 0.225(16) 0.148(11) 0.110(11) 0.025(8) 0.027(10)
C937 0.244(16) 0.142(12) 0.108(9) 0.022(8) 0.000(10) -0.017(12)
C938 0.205(13) 0.130(10) 0.095(8) 0.037(7) 0.015(8) 0.029(10)
C939 0.169(11) 0.083(7) 0.103(8) 0.018(6) 0.027(7) 0.013(7)
C940 0.089(6) 0.086(7) 0.165(9) 0.036(6) 0.040(6) 0.029(5)
C941 0.150(9) 0.102(8) 0.172(10) 0.052(7) 0.070(8) 0.043(7)
C942 0.217(14) 0.178(13) 0.281(17) 0.147(13) 0.164(14) 0.116(12)
C943 0.103(7) 0.066(6) 0.140(8) 0.037(5) 0.022(6) 0.009(5)
C944 0.110(9) 0.237(16) 0.121(9) -0.063(9) 0.015(7) 0.049(10)
C945 0.114(11) 0.144(12) 0.264(19) -0.022(12) 0.043(12) -0.004(9)
C946 0.090(9) 0.269(19) 0.225(16) -0.145(15) -0.012(9) -0.011(10)
C947 0.120(9) 0.188(12) 0.084(7) -0.021(7) -0.009(6) 0.013(8)

loop_
_atom_type_symbol
_atom_type_description
_atom_type_scat_dispersion_real
_atom_type_scat_dispersion_imag
_atom_type_scat_source
C C 0.0033 0.0016 'International Tables Vol C Tables 4.2.6.8 and 6.1.1.4'
H H 0.0000 0.0000 'International Tables Vol C Tables 4.2.6.8 and 6.1.1.4'
K K 0.2009 0.2494 'International Tables Vol C Tables 4.2.6.8 and 6.1.1.4'
O O 0.0106 0.0060 'International Tables Vol C Tables 4.2.6.8 and 6.1.1.4'

loop_
_exptl_crystal_face_index_h
_exptl_crystal_face_index_k
_exptl_crystal_face_index_l
_exptl_crystal_face_perp_dist
_exptl_oxdiff_crystal_face_indexfrac_h
_exptl_oxdiff_crystal_face_indexfrac_k
_exptl_oxdiff_crystal_face_indexfrac_l
_exptl_oxdiff_crystal_face_x
_exptl_oxdiff_crystal_face_y
_exptl_oxdiff_crystal_face_z
2 26 25 0.2923 2.1095 25.9810 24.9502 0.1376 -0.7553 0.6170
-2 -26 -25 0.2923 -2.1095 -25.9810 -24.9502 -0.1376 0.7553 -0.6170
5 28 -25 0.2532 4.8526 27.9878 -24.9734 0.1353 -0.6424 -0.7684
-5 -28 25 0.2532 -4.8526 -27.9878 24.9734 -0.1353 0.6424 0.7684
30 -14 0 0.0889 30.0171 -14.0026 -0.1804 -1.0013 0.0214 0.0843
-30 14 0 0.0889 -30.0171 14.0026 0.1804 1.0013 -0.0214 -0.0843
-2 6 36 0.2632 -1.8205 5.9910 35.9465 0.0628 -0.2652 0.9754
2 -6 -36 0.2632 1.8205 -5.9910 -35.9465 -0.0628 0.2652 -0.9754

loop_
_geom_angle_atom_site_label_1
_geom_angle_atom_site_label_2
_geom_angle_atom_site_label_3
_geom_angle
O2 K1 O9 84.01(17)
O2 K1 O10 166.6(2)
O2 K1 O11 102.56(15)
O2 K1 C10 66.94(13)
O2 K1 C11 77.86(13)
O2 K1 C12 102.11(13)
O2 K1 C13 116.71(14)
O2 K1 C14 108.65(14)
O2 K1 C15 83.53(15)
O2 K1 C21 22.35(12)
O2 K1 C221 55.80(14)
O9 K1 O10 85.3(2)
O9 K1 O11 137.1(2)
O9 K1 C10 121.3(2)
O9 K1 C11 102.3(2)
O9 K1 C12 102.8(2)
O9 K1 C13 120.8(2)
O9 K1 C14 144.1(2)
O9 K1 C15 146.6(2)
O9 K1 C21 105.53(18)
O9 K1 C221 83.8(2)
O10 K1 O11 79.9(2)
O10 K1 C10 126.0(2)
O10 K1 C11 112.5(2)
O10 K1 C12 88.2(2)
O10 K1 C13 76.0(2)
O10 K1 C14 84.8(2)
O10 K1 C15 109.8(2)
O10 K1 C21 162.2(2)
O10 K1 C221 114.8(2)
O11 K1 C10 99.58(16)
O11 K1 C11 120.59(16)
O11 K1 C12 116.58(16)
O11 K1 C13 94.28(16)
O11 K1 C14 74.29(16)
O11 K1 C15 75.93(16)
O11 K1 C21 82.62(16)
O11 K1 C221 66.95(17)
C10 K1 C11 25.17(14)
C10 K1 C12 43.37(14)
C10 K1 C13 50.13(15)
C10 K1 C14 45.17(14)
C10 K1 C21 60.36(14)
C10 K1 C221 114.09(15)
C11 K1 C12 24.34(13)
C11 K1 C13 42.47(14)
C11 K1 C221 132.60(15)
C13 K1 C12 23.58(14)
C13 K1 C221 154.73(17)
C14 K1 C11 51.30(15)
C14 K1 C12 42.52(16)
C14 K1 C13 23.49(15)
C14 K1 C21 93.69(15)
C14 K1 C221 131.40(17)
C15 K1 C10 26.30(15)
C15 K1 C11 44.77(15)
C15 K1 C12 50.40(16)
C15 K1 C13 42.51(16)
C15 K1 C14 25.36(15)
C15 K1 C21 68.66(15)
C15 K1 C221 113.68(17)
C21 K1 C11 79.40(14)
C21 K1 C12 102.60(14)
C21 K1 C13 108.79(15)
C21 K1 C221 54.13(14)
C221 K1 C12 156.62(15)
K4 K2 K3 89.88(4)
O1 K2 K3 79.89(9)
O1 K2 K4 45.96(9)
O1 K2 O8 87.71(12)
O1 K2 O19 122.03(15)
O1 K2 C8A 113.14(12)
O1 K2 C80 128.53(14)
O1 K2 C81 112.87(15)
O7 K2 K3 37.47(9)
O7 K2 K4 113.30(9)
O7 K2 O1 117.26(13)
O7 K2 O8 101.84(11)
O7 K2 O19 104.67(15)
O7 K2 C8A 52.10(12)
O7 K2 C80 67.34(13)
O7 K2 C81 93.34(14)
O8 K2 K3 104.30(8)
O8 K2 K4 42.01(7)
O8 K2 C8A 50.01(11)
O8 K2 C80 44.95(12)
O19 K2 K3 127.67(12)
O19 K2 K4 140.86(13)
O19 K2 O8 121.81(14)
O19 K2 C8A 124.15(15)
O19 K2 C80 103.08(16)
O19 K2 C81 102.02(16)
C8A K2 K3 68.06(9)
C8A K2 K4 76.09(9)
C80 K2 K3 92.08(11)
C80 K2 K4 83.70(10)
C80 K2 C8A 25.47(13)
C81 K2 K3 111.86(12)
C81 K2 K4 67.52(11)
C81 K2 O8 25.57(12)
C81 K2 C8A 44.75(14)
C81 K2 C80 26.46(14)
O2 K3 K2 87.12(10)
O2 K3 C1 52.91(12)
O2 K3 C20 45.33(13)
O2 K3 C21 26.18(13)
O2 K3 C71 138.58(15)
O2 K3 C723 98.23(15)
O7 K3 K2 36.39(9)
O7 K3 O2 114.76(13)
O7 K3 C1 108.27(13)
O7 K3 C20 134.31(13)
O7 K3 C21 138.53(15)
O7 K3 C71 24.98(13)
O7 K3 C723 63.76(15)
O16 K3 K2 135.95(17)
O16 K3 O2 127.07(18)
O16 K3 O7 117.93(17)
O16 K3 C1 104.21(19)
O16 K3 C20 91.45(18)
O16 K3 C21 101.62(19)
O16 K3 C71 94.29(18)
O16 K3 C723 108.7(2)
C1 K3 K2 72.73(10)
C20 K3 K2 98.09(10)
C20 K3 C1 26.51(13)
C21 K3 K2 105.26(12)
C21 K3 C1 45.91(14)
C21 K3 C20 25.51(14)
C21 K3 C71 163.50(16)
C21 K3 C723 116.40(17)
C71 K3 K2 59.31(11)
C71 K3 C1 125.71(15)
C71 K3 C20 151.47(15)
C71 K3 C723 61.27(16)
C723 K3 K2 89.63(14)
C723 K3 C1 145.74(16)
C723 K3 C20 141.71(16)
O1 K4 O4 170.57(13)
O1 K4 C2 68.38(13)
O1 K4 C3 79.11(13)
O1 K4 C4 103.43(13)
O1 K4 C5 120.62(12)
O1 K4 C6 110.29(13)
O1 K4 C7 85.10(13)
O1 K4 C11 20.13(12)
O1 K4 C41 150.88(13)
O1 K4 C423 112.64(14)
O4 K4 C2 114.10(13)
O4 K4 C3 99.71(13)
O4 K4 C4 75.07(12)
O4 K4 C5 61.30(12)
O4 K4 C6 75.17(12)
O4 K4 C7 100.57(13)
O4 K4 C11 152.97(13)
O4 K4 C41 21.17(11)
O4 K4 C423 59.21(13)
O8 K4 O1 94.24(12)
O8 K4 O4 91.65(12)
O8 K4 C2 123.39(14)
O8 K4 C3 147.44(14)
O8 K4 C4 146.89(13)
O8 K4 C5 122.77(13)
O8 K4 C6 104.79(14)
O8 K4 C7 104.35(14)
O8 K4 C11 114.37(13)
O8 K4 C41 112.28(13)
O8 K4 C423 97.04(15)
C2 K4 C3 24.91(13)
C2 K4 C4 44.21(14)
C2 K4 C5 52.81(13)
C2 K4 C6 45.03(13)
C2 K4 C11 58.37(14)
C2 K4 C41 103.88(14)
C2 K4 C423 139.57(17)
C3 K4 C4 24.64(13)
C3 K4 C5 44.07(13)
C3 K4 C6 50.47(14)
C3 K4 C11 62.48(14)
C3 K4 C41 84.17(14)
C3 K4 C423 115.02(16)
C4 K4 C11 85.66(14)
C4 K4 C41 60.42(13)
C4 K4 C423 101.49(16)
C5 K4 C4 24.77(13)
C5 K4 C11 106.27(14)
C5 K4 C41 54.69(13)
C5 K4 C423 107.12(15)
C6 K4 C4 42.84(14)
C6 K4 C5 24.71(13)
C6 K4 C11 103.36(14)
C6 K4 C41 75.41(13)
C6 K4 C423 129.68(15)
C7 K4 C2 25.80(14)
C7 K4 C3 43.71(15)
C7 K4 C4 50.80(14)
C7 K4 C5 44.68(14)
C7 K4 C6 25.40(14)
C7 K4 C11 80.74(14)
C7 K4 C41 99.05(14)
C7 K4 C423 151.17(16)
C41 K4 C11 131.80(14)
C423 K4 C11 107.87(15)
C423 K4 C41 54.33(14)
K4 K5 K6 94.62(4)
O4 K5 K4 45.97(8)
O4 K5 K6 49.64(8)
O4 K5 O5 88.33(11)
O4 K5 O8 85.66(11)
O4 K5 O15 142.89(14)
O4 K5 C2A 126.28(13)
O4 K5 C3A 149.25(14)
O4 K5 C4A 145.42(14)
O4 K5 C5A 121.51(13)
O4 K5 C6A 106.68(13)
O4 K5 C7A 108.15(13)
O5 K5 K4 128.96(8)
O5 K5 K6 39.97(7)
O5 K5 O15 98.08(13)
O5 K5 C2A 65.55(12)
O5 K5 C3A 81.03(12)
O5 K5 C4A 105.65(13)
O5 K5 C5A 115.22(12)
O5 K5 C6A 99.32(12)
O5 K5 C7A 76.40(12)
O8 K5 K4 41.85(8)
O8 K5 K6 135.29(9)
O8 K5 O5 168.03(12)
O8 K5 O15 92.94(13)
O8 K5 C2A 110.22(12)
O8 K5 C3A 99.02(13)
O8 K5 C4A 74.30(13)
O8 K5 C5A 60.16(12)
O8 K5 C6A 72.62(12)
O8 K5 C7A 95.65(13)
O15 K5 K4 131.35(11)
O15 K5 K6 121.19(12)
O15 K5 C2A 88.96(15)
O15 K5 C3A 67.60(15)
O15 K5 C4A 67.50(15)
O15 K5 C5A 88.68(15)
O15 K5 C6A 108.22(15)
O15 K5 C7A 108.90(15)
C2A K5 K4 118.77(10)
C2A K5 K6 99.21(10)
C2A K5 C5A 50.16(13)
C2A K5 C6A 41.62(13)
C2A K5 C7A 23.78(13)
C3A K5 K4 124.57(11)
C3A K5 K6 119.41(11)
C3A K5 C2A 24.19(13)
C3A K5 C4A 24.81(13)
C3A K5 C5A 42.95(13)
C3A K5 C6A 47.86(14)
C3A K5 C7A 41.33(14)
C4A K5 K4 104.76(10)
C4A K5 K6 142.35(11)
C4A K5 C2A 43.15(14)
C4A K5 C5A 24.01(13)
C4A K5 C6A 40.73(14)
C4A K5 C7A 48.23(14)
C5A K5 K4 82.30(9)
C5A K5 K6 139.01(10)
C5A K5 C6A 23.16(13)
C5A K5 C7A 41.56(13)
C6A K5 K4 78.93(10)
C6A K5 K6 116.03(11)
C7A K5 K4 95.27(10)
C7A K5 K6 98.80(10)
C7A K5 C6A 23.06(13)
O3 K6 K7 42.46(9)
O3 K6 O4 105.51(11)
O3 K6 O5 96.15(13)
O3 K6 O18 106.50(17)
O3 K6 C8 54.48(12)
O3 K6 C40 68.92(14)
O3 K6 C41 96.82(14)
O3 K6 C45 63.12(13)
O3 K6 C522 149.32(14)
O3 K6 C523 109.06(14)
O3 K6 C944 83.9(2)
O4 K6 K7 102.81(8)
O4 K6 C8 51.09(11)
O4 K6 C45 65.94(12)
O4 K6 C522 92.42(13)
O4 K6 C523 134.38(13)
O4 K6 C944 129.2(2)
O5 K6 K7 53.77(9)
O5 K6 O4 87.26(11)
O5 K6 O18 135.17(15)
O5 K6 C8 94.71(12)
O5 K6 C40 117.58(14)
O5 K6 C41 111.58(14)
O5 K6 C45 137.45(13)
O5 K6 C522 59.41(14)
O5 K6 C523 60.53(13)
O5 K6 C944 142.3(3)
O18 K6 K7 133.42(14)
O18 K6 O4 121.41(15)
O18 K6 C8 129.97(16)
O18 K6 C40 106.65(16)
O18 K6 C41 103.64(16)
O18 K6 C45 87.35(16)
O18 K6 C522 83.78(18)
O18 K6 C523 75.50(16)
O18 K6 C944 22.6(2)
C8 K6 K7 67.45(9)
C8 K6 C45 42.76(13)
C8 K6 C944 114.8(3)
C40 K6 K7 93.13(11)
C40 K6 O4 45.98(12)
C40 K6 C8 26.80(13)
C40 K6 C45 22.36(13)
C40 K6 C522 136.86(16)
C40 K6 C523 177.33(16)
C40 K6 C944 97.7(3)
C41 K6 K7 112.41(11)
C41 K6 O4 24.91(12)
C41 K6 C8 46.84(13)
C41 K6 C40 28.26(15)
C41 K6 C45 43.40(14)
C41 K6 C522 108.95(15)
C41 K6 C523 153.35(16)
C41 K6 C944 105.8(3)
C45 K6 K7 98.91(10)
C522 K6 K7 109.92(11)
C522 K6 C8 138.14(15)
C522 K6 C45 147.42(14)
C522 K6 C944 104.0(3)
C523 K6 K7 84.21(12)
C523 K6 C8 150.56(15)
C523 K6 C45 158.50(15)
C523 K6 C522 44.45(15)
C523 K6 C944 83.7(3)
C944 K6 K7 115.25(18)
C944 K6 C45 75.7(3)
K6 K7 K8 93.16(4)
O3 K7 K6 41.05(9)
O3 K7 K8 123.84(10)
O3 K7 O5 83.81(11)
O3 K7 O17 119.51(15)
O3 K7 C1A 130.33(13)
O3 K7 C31 25.73(13)
O3 K7 C61 167.02(14)
O3 K7 C321 59.14(18)
O5 K7 K6 42.83(7)
O5 K7 K8 62.49(7)
O5 K7 C1A 50.70(11)
O5 K7 C61 85.62(11)
O5 K7 C321 126.8(2)
O6 K7 K6 118.05(10)
O6 K7 K8 26.06(8)
O6 K7 O3 148.88(14)
O6 K7 O5 81.28(11)
O6 K7 O17 91.50(15)
O6 K7 C1A 53.25(12)
O6 K7 C31 168.39(14)
O6 K7 C61 20.20(11)
O6 K7 C321 110.47(15)
O17 K7 K6 135.39(14)
O17 K7 K8 116.45(13)
O17 K7 O5 122.28(16)
O17 K7 C1A 79.50(16)
O17 K7 C31 94.65(16)
O17 K7 C61 72.72(15)
O17 K7 C321 109.5(2)
C1A K7 K6 91.91(10)
C1A K7 K8 56.72(9)
C31 K7 K6 63.13(11)
C31 K7 K8 148.84(12)
C31 K7 O5 103.54(13)
C31 K7 C1A 137.70(14)
C31 K7 C61 167.18(15)
C31 K7 C321 58.14(16)
C61 K7 K6 127.67(10)
C61 K7 K8 43.73(9)
C61 K7 C1A 43.73(13)
C61 K7 C321 123.21(17)
C321 K7 K6 91.56(19)
C321 K7 K8 106.02(13)
C321 K7 C1A 162.57(15)
O6 K8 O12 104.92(14)
O6 K8 O13 168.1(2)
O6 K8 O14 85.60(13)
O6 K8 C50 62.38(12)
O6 K8 C51 69.54(12)
O6 K8 C52 93.30(12)
O6 K8 C53 111.07(13)
O6 K8 C54 106.08(14)
O6 K8 C55 81.06(13)
O6 K8 C61 22.53(12)
O6 K8 C622 57.26(13)
O12 K8 C50 99.31(14)
O12 K8 C51 121.43(14)
O12 K8 C52 122.10(14)
O12 K8 C53 100.35(15)
O12 K8 C54 77.92(14)
O12 K8 C55 77.87(14)
O12 K8 C61 83.50(15)
O12 K8 C622 73.42(16)
O13 K8 O12 82.6(2)
O13 K8 C50 126.20(17)
O13 K8 C51 114.68(17)
O13 K8 C52 90.21(17)
O13 K8 C53 75.83(17)
O13 K8 C54 84.3(2)
O13 K8 C55 109.8(2)
O13 K8 C61 165.9(2)
O13 K8 C622 118.03(18)
O14 K8 O12 135.87(15)
O14 K8 O13 82.6(2)
O14 K8 C50 122.75(14)
O14 K8 C51 102.51(14)
O14 K8 C52 99.30(15)
O14 K8 C53 115.81(16)
O14 K8 C54 141.02(16)
O14 K8 C55 146.12(15)
O14 K8 C61 105.96(15)
O14 K8 C622 77.47(16)
C50 K8 C51 24.42(12)
C50 K8 C52 43.43(13)
C50 K8 C53 50.74(14)
C50 K8 C61 58.68(13)
C50 K8 C622 113.78(14)
C51 K8 C622 126.72(14)
C52 K8 C51 24.49(12)
C52 K8 C622 150.43(15)
C53 K8 C51 42.87(13)
C53 K8 C52 24.22(13)
C53 K8 C61 109.06(14)
C53 K8 C622 163.00(16)
C54 K8 C50 45.07(14)
C54 K8 C51 51.53(14)
C54 K8 C52 44.18(14)
C54 K8 C53 25.23(14)
C54 K8 C61 95.09(15)
C54 K8 C622 140.23(16)
C55 K8 C50 25.27(13)
C55 K8 C51 43.62(13)
C55 K8 C52 51.01(14)
C55 K8 C53 44.01(15)
C55 K8 C54 25.87(14)
C55 K8 C61 69.31(14)
C55 K8 C622 119.08(15)
C61 K8 C51 74.89(13)
C61 K8 C52 99.14(14)
C61 K8 C622 55.10(14)
K2 O1 K4 91.27(12)
C11 O1 K2 154.1(4)
C11 O1 K4 114.1(3)
K3 O2 K1 152.94(17)
C21 O2 K1 106.8(3)
C21 O2 K3 90.4(3)
K6 O3 K7 96.49(13)
C31 O3 K6 141.1(3)
C31 O3 K7 95.3(3)
K4 O4 K6 165.61(14)
K5 O4 K4 90.34(11)
K5 O4 K6 90.42(11)
C41 O4 K4 110.2(3)
C41 O4 K5 159.0(3)
C41 O4 K6 68.6(3)
K5 O5 K7 119.10(12)
K6 O5 K5 91.47(11)
K6 O5 K7 83.40(11)
C51 O5 K5 102.5(3)
C51 O5 K6 147.8(3)
C51 O5 K7 113.3(3)
K7 O6 K8 128.92(15)
C61 O6 K7 116.8(3)
C61 O6 K8 105.6(3)
K2 O7 K3 106.14(14)
C71 O7 K2 142.9(3)
C71 O7 K3 97.4(3)
K4 O8 K2 86.25(11)
K4 O8 K5 87.80(11)
K5 O8 K2 165.27(15)
C81 O8 K2 75.8(3)
C81 O8 K4 161.5(3)
C81 O8 K5 110.7(3)
C900 O9 K1 114.5(6)
C903 O9 K1 139.2(7)
C903 O9 C900 105.9(9)
C904 O10 K1 118.2(9)
C904 O10 C907 104.6(11)
C907 O10 K1 137.1(8)
C908 O11 K1 129.0(7)
C908 O11 C911 107.3(8)
C911 O11 K1 122.6(5)
C932 O12 K8 115.4(4)
C932 O12 C935 105.2(6)
C935 O12 K8 138.8(5)
C936 O13 K8 126.8(7)
C936 O13 C939 107.2(7)
C939 O13 K8 125.7(7)
C940 O14 K8 136.8(5)
C943 O14 K8 116.6(4)
C943 O14 C940 105.3(6)
C920 O15 K5 129.1(5)
C920 O15 C923 105.0(7)
C923 O15 K5 122.3(5)
C916 O16 K3 128.2(6)
C919 O16 K3 123.0(6)
C919 O16 C916 106.6(8)
C928 O17 K7 139.3(5)
C928 O17 C931 104.7(7)
C931 O17 K7 114.5(7)
C944 O18 K6 107.1(6)
C944 O18 C947 105.3(8)
C947 O18 K6 133.4(6)
C912 O19 K2 136.2(5)
C915 O19 K2 115.4(5)
C915 O19 C912 106.7(6)
H0AA C0AA H0AB 109.5
H0AA C0AA H0AC 109.5
H0AB C0AA H0AC 109.5
C220 C0AA H0AA 109.5
C220 C0AA H0AB 109.5
C220 C0AA H0AC 109.5
K3 C1 H1 35.1
C2 C1 K3 111.8(3)
C2 C1 H1 106.2
C2 C1 C20 114.3(4)
C10 C1 K3 129.9(3)
C10 C1 H1 106.2
C10 C1 C2 109.5(4)
C10 C1 C20 113.7(4)
C20 C1 K3 72.6(3)
C20 C1 H1 106.2
K7 C1A H1A 16.0
C2A C1A K7 118.9(3)
C2A C1A H1A 104.4
C50 C1A K7 102.6(3)
C50 C1A H1A 104.4
C50 C1A C2A 112.7(4)
C50 C1A C60 114.0(4)
C60 C1A K7 91.2(3)
C60 C1A H1A 104.4
C60 C1A C2A 115.4(4)
C1 C2 K4 107.9(3)
C3 C2 K4 80.7(3)
C3 C2 C1 121.4(5)
C3 C2 C7 117.0(5)
C7 C2 K4 76.7(3)
C7 C2 C1 121.4(5)
C1A C2A K5 107.2(3)
C3A C2A K5 74.4(3)
C3A C2A C1A 123.5(5)
C3A C2A C7A 117.2(5)
C7A C2A K5 83.8(3)
C7A C2A C1A 119.1(5)
K5 C3A H3A 109.6
C2A C3A K5 81.4(3)
C2A C3A H3A 119.0
C2A C3A C4A 122.1(5)
C4A C3A K5 79.9(3)
C4A C3A H3A 119.0
K4 C3 H3 116.9
C2 C3 K4 74.4(3)
C2 C3 H3 118.8
C2 C3 C4 122.5(5)
C4 C3 K4 80.4(3)
C4 C3 H3 118.8
K4 C4 H4 119.5
C3 C4 K4 74.9(3)
C3 C4 H4 119.4
C3 C4 C5 121.1(5)
C5 C4 K4 77.0(3)
C5 C4 H4 119.4
K5 C4A H4A 112.6
C3A C4A K5 75.3(3)
C3A C4A H4A 119.5
C5A C4A K5 82.9(3)
C5A C4A C3A 121.0(5)
C5A C4A H4A 119.5
C4A C5A K5 73.1(3)
C4A C5A C8A 122.8(5)
C6A C5A K5 82.3(3)
C6A C5A C4A 116.6(5)
C6A C5A C8A 120.6(5)
C8A C5A K5 114.4(3)
C4 C5 K4 78.2(3)
C4 C5 C8 120.0(5)
C6 C5 K4 75.8(3)
C6 C5 C4 116.5(5)
C6 C5 C8 123.5(5)
C8 C5 K4 117.6(3)
K5 C6A H6A 121.0
C5A C6A K5 74.6(3)
C5A C6A H6A 118.9
C5A C6A C7A 122.2(5)
C7A C6A K5 76.6(4)
C7A C6A H6A 118.9
K4 C6 H6 118.6
C5 C6 K4 79.5(3)
C5 C6 H6 119.2
C5 C6 C7 121.6(5)
C7 C6 K4 73.5(3)
C7 C6 H6 119.2
K4 C7 H7 112.2
C2 C7 K4 77.5(3)
C2 C7 C6 121.1(5)
C2 C7 H7 119.5
C6 C7 K4 81.1(3)
C6 C7 H7 119.5
K5 C7A H7A 118.4
C2A C7A K5 72.4(3)
C2A C7A H7A 119.6
C6A C7A K5 80.3(4)
C6A C7A C2A 120.8(5)
C6A C7A H7A 119.6
K2 C8A H8A 48.5
C5A C8A K2 142.5(3)
C5A C8A H8A 106.6
C70 C8A K2 102.8(3)
C70 C8A C5A 112.2(4)
C70 C8A H8A 106.6
C70 C8A C80 114.0(4)
C80 C8A K2 64.2(3)
C80 C8A C5A 110.3(4)
C80 C8A H8A 106.6
K6 C8 H8 54.9
C5 C8 K6 143.3(3)
C5 C8 H8 107.4
C5 C8 C40 107.0(4)
C30 C8 K6 104.1(3)
C30 C8 C5 112.2(4)
C30 C8 H8 107.4
C30 C8 C40 115.0(4)
C40 C8 K6 59.2(2)
C40 C8 H8 107.4
C1 C10 K1 111.7(3)
C11 C10 K1 89.0(3)
C11 C10 C1 117.8(5)
C15 C10 K1 75.7(3)
C15 C10 C1 120.7(5)
C15 C10 C11 121.2(5)
K1 C11 K4 155.89(19)
O1 C11 K1 120.9(4)
O1 C11 K4 45.8(3)
O1 C11 C10 120.5(5)
O1 C11 C12 122.6(5)
C10 C11 K1 65.8(3)
C10 C11 K4 101.8(3)
C10 C11 C12 117.0(5)
C12 C11 K1 82.8(3)
C12 C11 K4 121.1(4)
C11 C12 K1 72.9(3)
C11 C12 C120 121.2(6)
C13 C12 K1 75.9(4)
C13 C12 C11 118.4(5)
C13 C12 C120 120.4(6)
C120 C12 K1 123.3(4)
K1 C13 H13 120.5
C12 C13 K1 80.6(4)
C12 C13 H13 118.1
C14 C13 K1 71.7(4)
C14 C13 C12 123.8(6)
C14 C13 H13 118.1
C13 C14 K1 84.8(4)
C13 C14 C15 117.5(6)
C13 C14 C140 120.9(6)
C15 C14 K1 68.1(4)
C15 C14 C140 121.5(6)
C140 C14 K1 116.6(5)
K1 C15 H15 106.0
C10 C15 K1 78.0(3)
C10 C15 C14 121.9(6)
C10 C15 H15 119.0
C14 C15 K1 86.6(4)
C14 C15 H15 119.0
C1 C20 K3 80.9(3)
C21 C20 K3 64.2(3)
C21 C20 C1 116.6(5)
C25 C20 K3 125.6(4)
C25 C20 C1 121.6(5)
C25 C20 C21 121.8(5)
K3 C21 K1 111.35(19)
O2 C21 K1 50.9(3)
O2 C21 K3 63.4(3)
O2 C21 C20 120.4(5)
O2 C21 C22 122.8(5)
C20 C21 K1 105.4(3)
C20 C21 K3 90.3(3)
C20 C21 C22 116.8(5)
C22 C21 K1 115.1(3)
C22 C21 K3 115.0(3)
C21 C22 C220 120.4(6)
C23 C22 C21 119.1(5)
C23 C22 C220 120.5(5)
C22 C23 H23 118.1
C22 C23 C24 123.8(5)
C24 C23 H23 118.1
C23 C24 C240 121.4(5)
C25 C24 C23 116.5(5)
C25 C24 C240 122.1(6)
C20 C25 C24 122.0(5)
C20 C25 H25 119.0
C24 C25 H25 119.0
C31 C30 C8 119.7(5)
C35 C30 C8 121.6(5)
C35 C30 C31 118.7(5)
O3 C31 K7 58.9(3)
O3 C31 C30 119.3(5)
O3 C31 C32 121.9(5)
C30 C31 K7 105.3(3)
C32 C31 K7 106.4(3)
C32 C31 C30 118.8(5)
C31 C32 C320 121.6(5)
C33 C32 C31 118.2(5)
C33 C32 C320 120.2(5)
C32 C33 H33 118.6
C34 C33 C32 122.7(5)
C34 C33 H33 118.6
C33 C34 C35 117.8(5)
C33 C34 C340 122.5(6)
C35 C34 C340 119.7(6)
C30 C35 H35 118.4
C34 C35 C30 123.2(6)
C34 C35 H35 118.4
C8 C40 K6 94.0(3)
C41 C40 K6 75.2(3)
C41 C40 C8 118.6(5)
C45 C40 K6 103.2(3)
C45 C40 C8 120.1(5)
C45 C40 C41 121.2(5)
K6 C41 K4 133.04(18)
O4 C41 K4 48.7(2)
O4 C41 K6 86.5(3)
O4 C41 C40 119.5(5)
O4 C41 C42 123.4(5)
C40 C41 K4 110.6(3)
C40 C41 K6 76.5(3)
C42 C41 K4 111.4(3)
C42 C41 K6 104.6(3)
C42 C41 C40 117.0(5)
C41 C42 C420 121.2(5)
C43 C42 C41 118.4(5)
C43 C42 C420 120.4(5)
C42 C43 H43 117.8
C44 C43 C42 124.4(6)
C44 C43 H43 117.8
C43 C44 C45 117.5(6)
C43 C44 C440 121.3(6)
C45 C44 C440 121.2(6)
K6 C45 H45 112.5
C40 C45 K6 54.4(3)
C40 C45 C44 121.4(6)
C40 C45 H45 119.3
C44 C45 K6 102.0(4)
C44 C45 H45 119.3
C1A C50 K8 112.8(3)
C51 C50 K8 86.3(3)
C51 C50 C1A 118.8(5)
C55 C50 K8 71.7(3)
C55 C50 C1A 120.3(5)
C55 C50 C51 120.9(5)
O5 C51 K8 123.9(3)
O5 C51 C50 120.2(5)
O5 C51 C52 122.6(5)
C50 C51 K8 69.3(3)
C50 C51 C52 117.2(5)
C52 C51 K8 76.0(3)
C51 C52 K8 79.5(3)
C51 C52 C520 120.4(5)
C53 C52 K8 71.3(3)
C53 C52 C51 118.3(5)
C53 C52 C520 121.4(5)
C520 C52 K8 119.2(3)
K8 C53 H53 113.4
C52 C53 K8 84.5(3)
C52 C53 H53 117.8
C54 C53 K8 74.0(3)
C54 C53 C52 124.3(5)
C54 C53 H53 117.8
C53 C54 K8 80.7(3)
C53 C54 C55 116.2(5)
C53 C54 C540 122.2(5)
C55 C54 K8 74.4(3)
C55 C54 C540 121.5(5)
C540 C54 K8 112.3(4)
K8 C55 H55 108.2
C50 C55 K8 83.1(3)
C50 C55 C54 122.8(5)
C50 C55 H55 118.6
C54 C55 K8 79.7(3)
C54 C55 H55 118.6
C61 C60 C1A 117.0(5)
C65 C60 C1A 121.9(5)
C65 C60 C61 121.1(5)
K8 C61 K7 90.95(14)
O6 C61 K7 43.1(2)
O6 C61 K8 51.9(2)
O6 C61 C60 120.1(5)
O6 C61 C62 123.3(5)
C60 C61 K7 95.3(3)
C60 C61 K8 106.8(3)
C62 C61 K7 130.2(4)
C62 C61 K8 112.7(3)
C62 C61 C60 116.5(5)
C61 C62 C620 119.5(5)
C63 C62 C61 119.5(5)
C63 C62 C620 121.0(5)
C62 C63 H63 118.1
C62 C63 C64 123.8(6)
C64 C63 H63 118.1
C63 C64 C65 116.9(5)
C63 C64 C640 122.2(6)
C65 C64 C640 120.9(6)
C60 C65 C64 122.2(6)
C60 C65 H65 118.9
C64 C65 H65 118.9
C71 C70 C8A 118.0(5)
C75 C70 C8A 122.0(5)
C75 C70 C71 120.0(5)
O7 C71 K3 57.6(3)
O7 C71 C70 119.8(5)
O7 C71 C72 123.1(5)
C70 C71 K3 112.0(3)
C72 C71 K3 100.0(3)
C72 C71 C70 117.1(5)
C71 C72 C720 120.0(5)
C73 C72 C71 119.0(5)
C73 C72 C720 121.0(5)
C72 C73 H73 118.5
C74 C73 C72 122.9(5)
C74 C73 H73 118.5
C73 C74 C740 120.0(6)
C75 C74 C73 118.8(5)
C75 C74 C740 121.2(6)
C70 C75 H75 119.1
C74 C75 C70 121.7(5)
C74 C75 H75 119.1
C8A C80 K2 90.3(3)
C81 C80 K2 67.7(3)
C81 C80 C8A 118.4(5)
C85 C80 K2 112.9(4)
C85 C80 C8A 121.2(5)
C85 C80 C81 120.4(5)
O8 C81 K2 78.7(3)
O8 C81 C80 119.6(5)
O8 C81 C82 122.9(5)
C80 C81 K2 85.8(3)
C80 C81 C82 117.5(5)
C82 C81 K2 103.4(3)
C81 C82 C820 121.1(6)
C83 C82 C81 117.9(6)
C83 C82 C820 121.0(6)
C82 C83 H83 117.9
C84 C83 C82 124.3(6)
C84 C83 H83 117.9
C83 C84 C85 117.2(6)
C83 C84 C840 120.4(6)
C85 C84 C840 122.4(6)
C80 C85 C84 122.7(6)
C80 C85 H85 118.6
C84 C85 H85 118.6
C12 C120 C121 113.4(6)
C12 C120 C122 109.3(6)
C122 C120 C121 106.1(6)
C123 C120 C12 110.6(7)
C123 C120 C121 107.1(7)
C123 C120 C122 110.1(7)
C120 C121 H12A 109.5
C120 C121 H12B 109.5
C120 C121 H12C 109.5
H12A C121 H12B 109.5
H12A C121 H12C 109.5
H12B C121 H12C 109.5
C120 C122 H12D 109.5
C120 C122 H12E 109.5
C120 C122 H12F 109.5
H12D C122 H12E 109.5
H12D C122 H12F 109.5
H12E C122 H12F 109.5
C120 C123 H12G 109.5
C120 C123 H12H 109.5
C120 C123 H12I 109.5
H12G C123 H12H 109.5
H12G C123 H12I 109.5
H12H C123 H12I 109.5
C14 C140 H14A 109.5
C14 C140 H14B 109.5
C14 C140 H14C 109.5
H14A C140 H14B 109.5
H14A C140 H14C 109.5
H14B C140 H14C 109.5
C0AA C220 C221 107.6(5)
C0AA C220 C222 108.0(5)
C22 C220 C0AA 112.5(6)
C22 C220 C221 112.1(5)
C22 C220 C222 108.6(5)
C222 C220 C221 107.8(6)
K1 C221 H22A 45.1
K1 C221 H22B 65.2
K1 C221 H22C 132.3
C220 C221 K1 117.0(4)
C220 C221 H22A 109.5
C220 C221 H22B 109.5
C220 C221 H22C 109.5
H22A C221 H22B 109.5
H22A C221 H22C 109.5
H22B C221 H22C 109.5
C220 C222 H22D 109.5
C220 C222 H22E 109.5
C220 C222 H22F 109.5
H22D C222 H22E 109.5
H22D C222 H22F 109.5
H22E C222 H22F 109.5
C24 C240 H24A 109.5
C24 C240 H24B 109.5
C24 C240 H24C 109.5
H24A C240 H24B 109.5
H24A C240 H24C 109.5
H24B C240 H24C 109.5
C32 C320 C321 110.9(6)
C32 C320 C322 108.2(6)
C32 C320 C323 112.7(6)
C321 C320 C322 109.1(7)
C323 C320 C321 106.7(6)
C323 C320 C322 109.2(7)
K7 C321 H32A 40.9
K7 C321 H32B 71.6
K7 C321 H32C 138.3
C320 C321 K7 109.0(4)
C320 C321 H32A 109.5
C320 C321 H32B 109.5
C320 C321 H32C 109.5
H32A C321 H32B 109.5
H32A C321 H32C 109.5
H32B C321 H32C 109.5
C320 C322 H32D 109.5
C320 C322 H32E 109.5
C320 C322 H32F 109.5
H32D C322 H32E 109.5
H32D C322 H32F 109.5
H32E C322 H32F 109.5
C320 C323 H32G 109.5
C320 C323 H32H 109.5
C320 C323 H32I 109.5
H32G C323 H32H 109.5
H32G C323 H32I 109.5
H32H C323 H32I 109.5
C34 C340 H34A 109.5
C34 C340 H34B 109.5
C34 C340 H34C 109.5
H34A C340 H34B 109.5
H34A C340 H34C 109.5
H34B C340 H34C 109.5
C42 C420 C421 110.2(5)
C42 C420 C422 112.2(5)
C422 C420 C421 108.0(5)
C423 C420 C42 111.4(5)
C423 C420 C421 109.0(6)
C423 C420 C422 105.9(5)
C420 C421 H42A 109.5
C420 C421 H42B 109.5
C420 C421 H42C 109.5
H42A C421 H42B 109.5
H42A C421 H42C 109.5
H42B C421 H42C 109.5
C420 C422 H42D 109.5
C420 C422 H42E 109.5
C420 C422 H42F 109.5
H42D C422 H42E 109.5
H42D C422 H42F 109.5
H42E C422 H42F 109.5
K4 C423 H42G 39.2
K4 C423 H42H 126.5
K4 C423 H42I 70.3
C420 C423 K4 121.1(4)
C420 C423 H42G 109.5
C420 C423 H42H 109.5
C420 C423 H42I 109.5
H42G C423 H42H 109.5
H42G C423 H42I 109.5
H42H C423 H42I 109.5
C44 C440 H44A 109.5
C44 C440 H44B 109.5
C44 C440 H44C 109.5
H44A C440 H44B 109.5
H44A C440 H44C 109.5
H44B C440 H44C 109.5
C52 C520 C521 112.5(5)
C52 C520 C522 109.5(5)
C521 C520 C522 105.9(5)
C523 C520 C52 109.6(5)
C523 C520 C521 107.5(5)
C523 C520 C522 111.9(5)
C520 C521 H52A 109.5
C520 C521 H52B 109.5
C520 C521 H52C 109.5
H52A C521 H52B 109.5
H52A C521 H52C 109.5
H52B C521 H52C 109.5
K6 C522 H52D 42.1
K6 C522 H52E 148.7
K6 C522 H52F 78.0
C520 C522 K6 95.5(4)
C520 C522 H52D 109.5
C520 C522 H52E 109.5
C520 C522 H52F 109.5
H52D C522 H52E 109.5
H52D C522 H52F 109.5
H52E C522 H52F 109.5
K6 C523 H52G 38.3
K6 C523 H52H 80.6
K6 C523 H52I 145.2
C520 C523 K6 97.3(4)
C520 C523 H52G 109.5
C520 C523 H52H 109.5
C520 C523 H52I 109.5
H52G C523 H52H 109.5
H52G C523 H52I 109.5
H52H C523 H52I 109.5
C54 C540 H54A 109.5
C54 C540 H54B 109.5
C54 C540 H54C 109.5
H54A C540 H54B 109.5
H54A C540 H54C 109.5
H54B C540 H54C 109.5
C62 C620 C623 112.4(5)
C621 C620 C62 109.1(5)
C621 C620 C622 108.4(5)
C621 C620 C623 108.4(5)
C622 C620 C62 112.0(5)
C622 C620 C623 106.4(5)
C620 C621 H62A 109.5
C620 C621 H62B 109.5
C620 C621 H62C 109.5
H62A C621 H62B 109.5
H62A C621 H62C 109.5
H62B C621 H62C 109.5
K8 C622 H62D 41.9
K8 C622 H62E 68.6
K8 C622 H62F 132.7
C620 C622 K8 115.5(4)
C620 C622 H62D 109.5
C620 C622 H62E 109.5
C620 C622 H62F 109.5
H62D C622 H62E 109.5
H62D C622 H62F 109.5
H62E C622 H62F 109.5
C620 C623 H62G 109.5
C620 C623 H62H 109.5
C620 C623 H62I 109.5
H62G C623 H62H 109.5
H62G C623 H62I 109.5
H62H C623 H62I 109.5
C64 C640 H64A 109.5
C64 C640 H64B 109.5
C64 C640 H64C 109.5
H64A C640 H64B 109.5
H64A C640 H64C 109.5
H64B C640 H64C 109.5
C721 C720 C72 107.8(5)
C721 C720 C722 107.7(5)
C722 C720 C72 111.4(5)
C723 C720 C72 112.9(5)
C723 C720 C721 109.3(6)
C723 C720 C722 107.6(5)
C720 C721 H72A 109.5
C720 C721 H72B 109.5
C720 C721 H72C 109.5
H72A C721 H72B 109.5
H72A C721 H72C 109.5
H72B C721 H72C 109.5
C720 C722 H72D 109.5
C720 C722 H72E 109.5
C720 C722 H72F 109.5
H72D C722 H72E 109.5
H72D C722 H72F 109.5
H72E C722 H72F 109.5
K3 C723 H72G 66.5
K3 C723 H72H 138.5
K3 C723 H72I 45.6
C720 C723 K3 110.5(4)
C720 C723 H72G 109.5
C720 C723 H72H 109.5
C720 C723 H72I 109.5
H72G C723 H72H 109.5
H72G C723 H72I 109.5
H72H C723 H72I 109.5
C74 C740 H74A 109.5
C74 C740 H74B 109.5
C74 C740 H74C 109.5
H74A C740 H74B 109.5
H74A C740 H74C 109.5
H74B C740 H74C 109.5
C82 C820 C821 110.1(5)
C82 C820 C822 110.9(6)
C822 C820 C821 107.4(6)
C823 C820 C82 113.2(6)
C823 C820 C821 108.1(6)
C823 C820 C822 107.0(6)
C820 C821 H82A 109.5
C820 C821 H82B 109.5
C820 C821 H82C 109.5
H82A C821 H82B 109.5
H82A C821 H82C 109.5
H82B C821 H82C 109.5
C820 C822 H82D 109.5
C820 C822 H82E 109.5
C820 C822 H82F 109.5
H82D C822 H82E 109.5
H82D C822 H82F 109.5
H82E C822 H82F 109.5
C820 C823 H82G 109.5
C820 C823 H82H 109.5
C820 C823 H82I 109.5
H82G C823 H82H 109.5
H82G C823 H82I 109.5
H82H C823 H82I 109.5
C84 C840 H84A 109.5
C84 C840 H84B 109.5
C84 C840 H84C 109.5
H84A C840 H84B 109.5
H84A C840 H84C 109.5
H84B C840 H84C 109.5
K1 C900 H90A 80.4
K1 C900 H90B 88.6
O9 C900 K1 44.2(5)
O9 C900 H90A 109.5
O9 C900 H90B 109.5
H90A C900 H90B 108.1
C901 C900 K1 154.4(10)
C901 C900 O9 110.9(10)
C901 C900 H90A 109.5
C901 C900 H90B 109.5
C900 C901 H90C 110.7
C900 C901 H90D 110.7
C900 C901 C902 105.1(12)
H90C C901 H90D 108.8
C902 C901 H90C 110.7
C902 C901 H90D 110.7
C901 C902 H90E 110.5
C901 C902 H90F 110.5
H90E C902 H90F 108.7
C903 C902 C901 106.2(11)
C903 C902 H90E 110.5
C903 C902 H90F 110.5
O9 C903 C902 108.8(10)
O9 C903 H90G 109.9
O9 C903 H90H 109.9
C902 C903 H90G 109.9
C902 C903 H90H 109.9
H90G C903 H90H 108.3
K1 C904 H90I 69.8
K1 C904 H90J 111.8
O10 C904 K1 43.5(6)
O10 C904 H90I 110.8
O10 C904 H90J 110.8
O10 C904 C905 104.9(13)
H90I C904 H90J 108.8
C905 C904 K1 134.2(11)
C905 C904 H90I 110.8
C905 C904 H90J 110.8
C904 C905 H90K 111.2
C904 C905 H90L 111.2
C904 C905 C906 102.8(12)
H90K C905 H90L 109.1
C906 C905 H90K 111.2
C906 C905 H90L 111.2
C905 C906 H90M 111.7
C905 C906 H90N 111.7
H90M C906 H90N 109.5
C907 C906 C905 100.4(14)
C907 C906 H90M 111.7
C907 C906 H90N 111.7
O10 C907 H90O 110.7
O10 C907 H90P 110.7
C906 C907 O10 105.1(14)
C906 C907 H90O 110.7
C906 C907 H90P 110.7
H90O C907 H90P 108.8
O11 C908 H90Q 110.1
O11 C908 H90R 110.1
H90Q C908 H90R 108.4
C909 C908 O11 108.0(11)
C909 C908 H90Q 110.1
C909 C908 H90R 110.1
C908 C909 H90S 110.1
C908 C909 H90T 110.1
C908 C909 C910 108.2(11)
H90S C909 H90T 108.4
C910 C909 H90S 110.1
C910 C909 H90T 110.1
C909 C910 H91A 111.0
C909 C910 H91B 111.0
H91A C910 H91B 109.0
C911 C910 C909 103.6(9)
C911 C910 H91A 111.0
C911 C910 H91B 111.0
O11 C911 C910 106.8(9)
O11 C911 H91C 110.4
O11 C911 H91D 110.4
C910 C911 H91C 110.4
C910 C911 H91D 110.4
H91C C911 H91D 108.6
O19 C912 H91E 110.5
O19 C912 H91F 110.5
O19 C912 C913 106.1(8)
H91E C912 H91F 108.7
C913 C912 H91E 110.5
C913 C912 H91F 110.5
C912 C913 H91G 110.8
C912 C913 H91H 110.8
C912 C913 C914 104.8(8)
H91G C913 H91H 108.9
C914 C913 H91G 110.8
C914 C913 H91H 110.8
C913 C914 H91I 110.5
C913 C914 H91J 110.5
H91I C914 H91J 108.7
C915 C914 C913 106.2(8)
C915 C914 H91I 110.5
C915 C914 H91J 110.5
O19 C915 C914 107.1(7)
O19 C915 H91K 110.3
O19 C915 H91L 110.3
C914 C915 H91K 110.3
C914 C915 H91L 110.3
H91K C915 H91L 108.5
O16 C916 H91M 110.5
O16 C916 H91N 110.5
O16 C916 C917 106.1(12)
H91M C916 H91N 108.7
C917 C916 H91M 110.5
C917 C916 H91N 110.5
C916 C917 H91O 110.6
C916 C917 H91P 110.6
C916 C917 C918 105.7(16)
H91O C917 H91P 108.7
C918 C917 H91O 110.6
C918 C917 H91P 110.6
C917 C918 H91Q 111.6
C917 C918 H91R 111.6
H91Q C918 H91R 109.4
C919 C918 C917 101.0(14)
C919 C918 H91Q 111.6
C919 C918 H91R 111.6
O16 C919 C918 104.3(13)
O16 C919 H91S 110.9
O16 C919 H91T 110.9
C918 C919 H91S 110.9
C918 C919 H91T 110.9
H91S C919 H91T 108.9
O15 C920 H92A 110.1
O15 C920 H92B 110.1
O15 C920 C921 107.9(7)
H92A C920 H92B 108.4
C921 C920 H92A 110.1
C921 C920 H92B 110.1
C920 C921 H92C 111.2
C920 C921 H92D 111.2
C920 C921 C922 102.8(8)
H92C C921 H92D 109.1
C922 C921 H92C 111.2
C922 C921 H92D 111.2
C921 C922 H92E 110.5
C921 C922 H92F 110.5
H92E C922 H92F 108.7
C923 C922 C921 106.3(9)
C923 C922 H92E 110.5
C923 C922 H92F 110.5
O15 C923 C922 109.0(8)
O15 C923 H92G 109.9
O15 C923 H92H 109.9
C922 C923 H92G 109.9
C922 C923 H92H 109.9
H92G C923 H92H 108.3
O17 C928 H92I 110.0
O17 C928 H92J 110.0
O17 C928 C929 108.5(7)
H92I C928 H92J 108.4
C929 C928 H92I 110.0
C929 C928 H92J 110.0
C928 C929 H92K 110.9
C928 C929 H92L 110.9
C928 C929 C930 104.4(8)
H92K C929 H92L 108.9
C930 C929 H92K 110.9
C930 C929 H92L 110.9
C929 C930 H93A 110.5
C929 C930 H93B 110.5
H93A C930 H93B 108.6
C931 C930 C929 106.4(9)
C931 C930 H93A 110.5
C931 C930 H93B 110.5
O17 C931 H93C 109.4
O17 C931 H93D 109.4
C930 C931 O17 111.1(10)
C930 C931 H93C 109.4
C930 C931 H93D 109.4
H93C C931 H93D 108.0
O12 C932 H93E 110.3
O12 C932 H93F 110.3
O12 C932 C933 107.0(6)
H93E C932 H93F 108.6
C933 C932 H93E 110.3
C933 C932 H93F 110.3
C932 C933 H93G 111.1
C932 C933 H93H 111.1
H93G C933 H93H 109.1
C934 C933 C932 103.1(7)
C934 C933 H93G 111.1
C934 C933 H93H 111.1
C933 C934 H93I 110.4
C933 C934 H93J 110.4
H93I C934 H93J 108.6
C935 C934 C933 106.6(7)
C935 C934 H93I 110.4
C935 C934 H93J 110.4
O12 C935 C934 105.7(7)
O12 C935 H93K 110.6
O12 C935 H93L 110.6
C934 C935 H93K 110.6
C934 C935 H93L 110.6
H93K C935 H93L 108.7
O13 C936 H93M 109.7
O13 C936 H93N 109.7
H93M C936 H93N 108.2
C937 C936 O13 110.0(12)
C937 C936 H93M 109.7
C937 C936 H93N 109.7
C936 C937 H93O 110.6
C936 C937 H93P 110.6
C936 C937 C938 105.7(12)
H93O C937 H93P 108.7
C938 C937 H93O 110.6
C938 C937 H93P 110.6
C937 C938 H93Q 111.0
C937 C938 H93R 111.0
H93Q C938 H93R 109.0
C939 C938 C937 103.9(10)
C939 C938 H93Q 111.0
C939 C938 H93R 111.0
O13 C939 C938 104.1(9)
O13 C939 H93S 110.9
O13 C939 H93T 110.9
C938 C939 H93S 110.9
C938 C939 H93T 110.9
H93S C939 H93T 109.0
O14 C940 H94A 109.4
O14 C940 H94B 109.4
O14 C940 C941 111.2(8)
H94A C940 H94B 108.0
C941 C940 H94A 109.4
C941 C940 H94B 109.4
C940 C941 H94C 111.2
C940 C941 H94D 111.2
H94C C941 H94D 109.1
C942 C941 C940 102.7(9)
C942 C941 H94C 111.2
C942 C941 H94D 111.2
C941 C942 H94E 109.6
C941 C942 H94F 109.6
C941 C942 C943 110.3(9)
H94E C942 H94F 108.1
C943 C942 H94E 109.6
C943 C942 H94F 109.6
O14 C943 C942 103.4(7)
O14 C943 H94G 111.1
O14 C943 H94H 111.1
C942 C943 H94G 111.1
C942 C943 H94H 111.1
H94G C943 H94H 109.0
K6 C944 H94I 96.9
K6 C944 H94J 67.8
O18 C944 K6 50.2(5)
O18 C944 H94I 109.4
O18 C944 H94J 109.4
O18 C944 C945 111.2(10)
H94I C944 H94J 108.0
C945 C944 K6 152.7(9)
C945 C944 H94I 109.4
C945 C944 H94J 109.4
C944 C945 H94K 110.8
C944 C945 H94L 110.8
H94K C945 H94L 108.9
C946 C945 C944 104.7(11)
C946 C945 H94K 110.8
C946 C945 H94L 110.8
C945 C946 H94M 110.1
C945 C946 H94N 110.1
C945 C946 C947 108.2(10)
H94M C946 H94N 108.4
C947 C946 H94M 110.1
C947 C946 H94N 110.1
O18 C947 C946 109.7(9)
O18 C947 H94O 109.7
O18 C947 H94P 109.7
C946 C947 H94O 109.7
C946 C947 H94P 109.7
H94O C947 H94P 108.2

loop_
_geom_bond_atom_site_label_1
_geom_bond_atom_site_label_2
_geom_bond_distance
K1 O2 2.670(4)
K1 O9 2.685(6)
K1 O10 2.737(7)
K1 O11 2.940(6)
K1 C10 3.053(5)
K1 C11 3.345(6)
K1 C12 3.473(6)
K1 C13 3.414(7)
K1 C14 3.254(7)
K1 C15 3.025(6)
K1 C21 3.295(6)
K1 C221 3.466(7)
K2 K3 4.146(2)
K2 K4 3.8023(18)
K2 O1 2.583(4)
K2 O7 2.561(4)
K2 O8 2.992(4)
K2 O19 2.723(5)
K2 C8A 3.539(5)
K2 C80 3.188(6)
K2 C81 2.958(5)
K3 O2 2.652(4)
K3 O7 2.626(4)
K3 O16 2.623(6)
K3 C1 3.410(6)
K3 C20 3.295(6)
K3 C21 2.966(6)
K3 C71 3.083(6)
K3 C723 3.171(7)
K4 O1 2.734(4)
K4 O4 2.746(4)
K4 O8 2.550(4)
K4 C2 3.111(5)
K4 C3 3.187(6)
K4 C4 3.255(6)
K4 C5 3.240(5)
K4 C6 3.196(6)
K4 C7 3.102(6)
K4 C11 3.482(6)
K4 C41 3.433(5)
K4 C423 3.316(7)
K5 K6 4.109(2)
K5 O4 2.638(4)
K5 O5 3.082(4)
K5 O8 2.943(4)
K5 O15 3.099(6)
K5 C2A 3.293(5)
K5 C3A 3.208(6)
K5 C4A 3.265(6)
K5 C5A 3.385(5)
K5 C6A 3.480(6)
K5 C7A 3.434(6)
K6 K7 3.858(2)
K6 O3 2.550(4)
K6 O4 3.131(4)
K6 O5 2.640(4)
K6 O18 2.751(5)
K6 C8 3.411(5)
K6 C40 2.937(5)
K6 C41 2.920(5)
K6 C45 3.516(5)
K6 C522 3.366(7)
K6 C523 3.330(7)
K6 C944 3.419(13)
K7 K8 4.726(2)
K7 O3 2.621(4)
K7 O5 3.133(4)
K7 O6 2.570(4)
K7 O17 2.770(6)
K7 C1A 3.422(5)
K7 C31 3.047(5)
K7 C61 3.361(6)
K7 C321 3.408(8)
K8 O6 2.669(4)
K8 O12 2.952(5)
K8 O13 2.780(6)
K8 O14 2.751(5)
K8 C50 3.203(5)
K8 C51 3.417(5)
K8 C52 3.374(6)
K8 C53 3.210(5)
K8 C54 3.127(6)
K8 C55 3.062(5)
K8 C61 3.268(5)
K8 C622 3.432(6)
O1 C11 1.313(6)
O2 C21 1.309(7)
O3 C31 1.329(6)
O4 C41 1.321(6)
O5 C51 1.324(6)
O6 C61 1.300(6)
O7 C71 1.313(6)
O8 C81 1.317(6)
O9 C900 1.403(13)
O9 C903 1.368(11)
O10 C904 1.248(13)
O10 C907 1.446(17)
O11 C908 1.407(11)
O11 C911 1.417(9)
O12 C932 1.406(8)
O12 C935 1.421(9)
O13 C936 1.402(14)
O13 C939 1.431(12)
O14 C940 1.410(9)
O14 C943 1.409(9)
O15 C920 1.404(9)
O15 C923 1.424(10)
O16 C916 1.378(11)
O16 C919 1.373(12)
O17 C928 1.412(9)
O17 C931 1.424(12)
O18 C944 1.377(12)
O18 C947 1.381(10)
O19 C912 1.436(9)
O19 C915 1.407(9)
C0AA H0AA 0.9600
C0AA H0AB 0.9600
C0AA H0AC 0.9600
C0AA C220 1.543(9)
C1 H1 0.9800
C1 C2 1.528(7)
C1 C10 1.524(7)
C1 C20 1.542(7)
C1A H1A 0.9800
C1A C2A 1.536(7)
C1A C50 1.512(7)
C1A C60 1.527(7)
C2 C3 1.361(7)
C2 C7 1.387(7)
C2A C3A 1.365(7)
C2A C7A 1.393(7)
C3A H3A 0.9300
C3A C4A 1.392(7)
C3 H3 0.9300
C3 C4 1.376(7)
C4 H4 0.9300
C4 C5 1.393(7)
C4A H4A 0.9300
C4A C5A 1.388(7)
C5A C6A 1.381(8)
C5A C8A 1.529(7)
C5 C6 1.378(7)
C5 C8 1.522(7)
C6A H6A 0.9300
C6A C7A 1.383(8)
C6 H6 0.9300
C6 C7 1.388(7)
C7 H7 0.9300
C7A H7A 0.9300
C8A H8A 0.9800
C8A C70 1.520(7)
C8A C80 1.522(8)
C8 H8 0.9800
C8 C30 1.504(7)
C8 C40 1.542(7)
C10 C11 1.423(8)
C10 C15 1.383(8)
C11 C12 1.443(8)
C12 C13 1.408(9)
C12 C120 1.519(9)
C13 H13 0.9300
C13 C14 1.366(9)
C14 C15 1.396(8)
C14 C140 1.507(9)
C15 H15 0.9300
C20 C21 1.419(8)
C20 C25 1.361(8)
C21 C22 1.437(8)
C22 C23 1.364(8)
C22 C220 1.542(8)
C23 H23 0.9300
C23 C24 1.403(8)
C24 C25 1.392(8)
C24 C240 1.519(9)
C25 H25 0.9300
C30 C31 1.431(7)
C30 C35 1.389(7)
C31 C32 1.427(8)
C32 C33 1.414(8)
C32 C320 1.530(9)
C33 H33 0.9300
C33 C34 1.380(8)
C34 C35 1.386(8)
C34 C340 1.517(8)
C35 H35 0.9300
C40 C41 1.430(7)
C40 C45 1.374(7)
C41 C42 1.426(7)
C42 C43 1.386(8)
C42 C420 1.532(8)
C43 H43 0.9300
C43 C44 1.367(9)
C44 C45 1.387(8)
C44 C440 1.519(9)
C45 H45 0.9300
C50 C51 1.416(7)
C50 C55 1.377(7)
C51 C52 1.441(7)
C52 C53 1.390(7)
C52 C520 1.533(8)
C53 H53 0.9300
C53 C54 1.386(8)
C54 C55 1.387(8)
C54 C540 1.519(8)
C55 H55 0.9300
C60 C61 1.436(8)
C60 C65 1.369(7)
C61 C62 1.436(8)
C62 C63 1.376(8)
C62 C620 1.542(8)
C63 H63 0.9300
C63 C64 1.389(9)
C64 C65 1.397(8)
C64 C640 1.535(9)
C65 H65 0.9300
C70 C71 1.438(7)
C70 C75 1.395(8)
C71 C72 1.436(8)
C72 C73 1.390(8)
C72 C720 1.549(8)
C73 H73 0.9300
C73 C74 1.379(8)
C74 C75 1.372(8)
C74 C740 1.525(9)
C75 H75 0.9300
C80 C81 1.424(8)
C80 C85 1.378(8)
C81 C82 1.449(8)
C82 C83 1.390(9)
C82 C820 1.530(9)
C83 H83 0.9300
C83 C84 1.377(9)
C84 C85 1.383(9)
C84 C840 1.515(9)
C85 H85 0.9300
C120 C121 1.547(9)
C120 C122 1.542(10)
C120 C123 1.511(11)
C121 H12A 0.9600
C121 H12B 0.9600
C121 H12C 0.9600
C122 H12D 0.9600
C122 H12E 0.9600
C122 H12F 0.9600
C123 H12G 0.9600
C123 H12H 0.9600
C123 H12I 0.9600
C140 H14A 0.9600
C140 H14B 0.9600
C140 H14C 0.9600
C220 C221 1.547(9)
C220 C222 1.546(9)
C221 H22A 0.9600
C221 H22B 0.9600
C221 H22C 0.9600
C222 H22D 0.9600
C222 H22E 0.9600
C222 H22F 0.9600
C240 H24A 0.9600
C240 H24B 0.9600
C240 H24C 0.9600
C320 C321 1.536(10)
C320 C322 1.539(11)
C320 C323 1.533(9)
C321 H32A 0.9600
C321 H32B 0.9600
C321 H32C 0.9600
C322 H32D 0.9600
C322 H32E 0.9600
C322 H32F 0.9600
C323 H32G 0.9600
C323 H32H 0.9600
C323 H32I 0.9600
C340 H34A 0.9600
C340 H34B 0.9600
C340 H34C 0.9600
C420 C421 1.540(9)
C420 C422 1.538(9)
C420 C423 1.527(9)
C421 H42A 0.9600
C421 H42B 0.9600
C421 H42C 0.9600
C422 H42D 0.9600
C422 H42E 0.9600
C422 H42F 0.9600
C423 H42G 0.9600
C423 H42H 0.9600
C423 H42I 0.9600
C440 H44A 0.9600
C440 H44B 0.9600
C440 H44C 0.9600
C520 C521 1.536(8)
C520 C522 1.537(8)
C520 C523 1.521(8)
C521 H52A 0.9600
C521 H52B 0.9600
C521 H52C 0.9600
C522 H52D 0.9600
C522 H52E 0.9600
C522 H52F 0.9600
C523 H52G 0.9600
C523 H52H 0.9600
C523 H52I 0.9600
C540 H54A 0.9600
C540 H54B 0.9600
C540 H54C 0.9600
C620 C621 1.528(9)
C620 C622 1.539(8)
C620 C623 1.550(8)
C621 H62A 0.9600
C621 H62B 0.9600
C621 H62C 0.9600
C622 H62D 0.9600
C622 H62E 0.9600
C622 H62F 0.9600
C623 H62G 0.9600
C623 H62H 0.9600
C623 H62I 0.9600
C640 H64A 0.9600
C640 H64B 0.9600
C640 H64C 0.9600
C720 C721 1.539(9)
C720 C722 1.542(8)
C720 C723 1.506(9)
C721 H72A 0.9600
C721 H72B 0.9600
C721 H72C 0.9600
C722 H72D 0.9600
C722 H72E 0.9600
C722 H72F 0.9600
C723 H72G 0.9600
C723 H72H 0.9600
C723 H72I 0.9600
C740 H74A 0.9600
C740 H74B 0.9600
C740 H74C 0.9600
C820 C821 1.543(10)
C820 C822 1.534(9)
C820 C823 1.523(9)
C821 H82A 0.9600
C821 H82B 0.9600
C821 H82C 0.9600
C822 H82D 0.9600
C822 H82E 0.9600
C822 H82F 0.9600
C823 H82G 0.9600
C823 H82H 0.9600
C823 H82I 0.9600
C840 H84A 0.9600
C840 H84B 0.9600
C840 H84C 0.9600
C900 H90A 0.9700
C900 H90B 0.9700
C900 C901 1.380(16)
C901 H90C 0.9700
C901 H90D 0.9700
C901 C902 1.426(17)
C902 H90E 0.9700
C902 H90F 0.9700
C902 C903 1.414(16)
C903 H90G 0.9700
C903 H90H 0.9700
C904 H90I 0.9700
C904 H90J 0.9700
C904 C905 1.451(17)
C905 H90K 0.9700
C905 H90L 0.9700
C905 C906 1.564(19)
C906 H90M 0.9700
C906 H90N 0.9700
C906 C907 1.348(18)
C907 H90O 0.9700
C907 H90P 0.9700
C908 H90Q 0.9700
C908 H90R 0.9700
C908 C909 1.377(17)
C909 H90S 0.9700
C909 H90T 0.9700
C909 C910 1.497(18)
C910 H91A 0.9700
C910 H91B 0.9700
C910 C911 1.460(13)
C911 H91C 0.9700
C911 H91D 0.9700
C912 H91E 0.9700
C912 H91F 0.9700
C912 C913 1.484(12)
C913 H91G 0.9700
C913 H91H 0.9700
C913 C914 1.488(13)
C914 H91I 0.9700
C914 H91J 0.9700
C914 C915 1.474(12)
C915 H91K 0.9700
C915 H91L 0.9700
C916 H91M 0.9700
C916 H91N 0.9700
C916 C917 1.45(2)
C917 H91O 0.9700
C917 H91P 0.9700
C917 C918 1.50(2)
C918 H91Q 0.9700
C918 H91R 0.9700
C918 C919 1.47(2)
C919 H91S 0.9700
C919 H91T 0.9700
C920 H92A 0.9700
C920 H92B 0.9700
C920 C921 1.467(12)
C921 H92C 0.9700
C921 H92D 0.9700
C921 C922 1.480(13)
C922 H92E 0.9700
C922 H92F 0.9700
C922 C923 1.441(13)
C923 H92G 0.9700
C923 H92H 0.9700
C928 H92I 0.9700
C928 H92J 0.9700
C928 C929 1.424(11)
C929 H92K 0.9700
C929 H92L 0.9700
C929 C930 1.511(14)
C930 H93A 0.9700
C930 H93B 0.9700
C930 C931 1.337(15)
C931 H93C 0.9700
C931 H93D 0.9700
C932 H93E 0.9700
C932 H93F 0.9700
C932 C933 1.502(10)
C933 H93G 0.9700
C933 H93H 0.9700
C933 C934 1.483(12)
C934 H93I 0.9700
C934 H93J 0.9700
C934 C935 1.479(12)
C935 H93K 0.9700
C935 H93L 0.9700
C936 H93M 0.9700
C936 H93N 0.9700
C936 C937 1.388(14)
C937 H93O 0.9700
C937 H93P 0.9700
C937 C938 1.499(16)
C938 H93Q 0.9700
C938 H93R 0.9700
C938 C939 1.460(13)
C939 H93S 0.9700
C939 H93T 0.9700
C940 H94A 0.9700
C940 H94B 0.9700
C940 C941 1.452(12)
C941 H94C 0.9700
C941 H94D 0.9700
C941 C942 1.397(13)
C942 H94E 0.9700
C942 H94F 0.9700
C942 C943 1.515(13)
C943 H94G 0.9700
C943 H94H 0.9700
C944 H94I 0.9700
C944 H94J 0.9700
C944 C945 1.455(15)
C945 H94K 0.9700
C945 H94L 0.9700
C945 C946 1.370(16)
C946 H94M 0.9700
C946 H94N 0.9700
C946 C947 1.445(15)
C947 H94O 0.9700
C947 H94P 0.9700

loop_
_geom_torsion_atom_site_label_1
_geom_torsion_atom_site_label_2
_geom_torsion_atom_site_label_3
_geom_torsion_atom_site_label_4
_geom_torsion
K1 O2 C21 K3 -158.8(2)
K1 O2 C21 C20 -85.5(5)
K1 O2 C21 C22 97.3(5)
K1 O9 C900 C901 -172.8(12)
K1 O9 C903 C902 160.1(9)
K1 O10 C904 C905 140.2(10)
K1 O10 C907 C906 -135.7(13)
K1 O11 C908 C909 144.0(11)
K1 O11 C911 C910 -145.3(6)
K1 C10 C11 K4 -158.16(17)
K1 C10 C11 O1 -112.9(5)
K1 C10 C11 C12 67.5(5)
K1 C10 C15 C14 -78.2(6)
K1 C11 C12 C13 62.8(5)
K1 C11 C12 C120 -119.1(6)
K1 C12 C13 C14 60.4(6)
K1 C12 C120 C121 90.0(8)
K1 C12 C120 C122 -151.8(5)
K1 C12 C120 C123 -30.4(7)
K1 C13 C14 C15 62.0(5)
K1 C13 C14 C140 -118.1(7)
K1 C14 C15 C10 73.6(5)
K1 C21 C22 C23 -125.5(5)
K1 C21 C22 C220 55.7(6)
K1 C900 C901 C902 -2(4)
K1 C904 C905 C906 62.4(19)
K2 O1 C11 K1 12.5(10)
K2 O1 C11 K4 166.9(9)
K2 O1 C11 C10 90.9(9)
K2 O1 C11 C12 -89.6(9)
K2 O7 C71 K3 129.6(6)
K2 O7 C71 C70 31.1(9)
K2 O7 C71 C72 -150.0(4)
K2 O8 C81 C80 -78.5(4)
K2 O8 C81 C82 98.8(5)
K2 O19 C912 C913 132.9(7)
K2 O19 C915 C914 -139.1(6)
K2 C8A C70 C71 -3.3(5)
K2 C8A C70 C75 175.7(4)
K2 C8A C80 C81 64.7(4)
K2 C8A C80 C85 -117.3(5)
K2 C80 C81 O8 74.4(4)
K2 C80 C81 C82 -103.0(5)
K2 C80 C85 C84 77.1(7)
K2 C81 C82 C83 -93.7(5)
K2 C81 C82 C820 86.0(6)
K3 O2 C21 K1 158.8(2)
K3 O2 C21 C20 73.3(5)
K3 O2 C21 C22 -103.9(5)
K3 O7 C71 C70 -98.5(5)
K3 O7 C71 C72 80.4(5)
K3 O16 C916 C917 132.6(9)
K3 O16 C919 C918 -122.4(10)
K3 C1 C2 K4 86.1(3)
K3 C1 C2 C3 176.0(4)
K3 C1 C2 C7 1.0(6)
K3 C1 C10 K1 38.9(5)
K3 C1 C10 C11 -61.9(6)
K3 C1 C10 C15 124.7(5)
K3 C1 C20 C21 -55.0(4)
K3 C1 C20 C25 126.4(5)
K3 C20 C21 K1 -112.3(3)
K3 C20 C21 O2 -58.9(4)
K3 C20 C21 C22 118.5(5)
K3 C20 C25 C24 -78.8(6)
K3 C21 C22 C23 102.9(5)
K3 C21 C22 C220 -75.8(6)
K3 C71 C72 C73 -113.7(5)
K3 C71 C72 C720 69.2(5)
K4 O1 C11 K1 -154.42(19)
K4 O1 C11 C10 -76.0(6)
K4 O1 C11 C12 103.5(5)
K4 O4 C41 K6 164.66(15)
K4 O4 C41 C40 92.3(5)
K4 O4 C41 C42 -90.2(5)
K4 O8 C81 K2 -13.7(11)
K4 O8 C81 C80 -92.2(12)
K4 O8 C81 C82 85.1(12)
K4 C2 C3 C4 -67.5(5)
K4 C2 C7 C6 71.3(5)
K4 C3 C4 C5 -64.3(5)
K4 C4 C5 C6 -67.5(4)
K4 C4 C5 C8 115.2(4)
K4 C5 C6 C7 -63.0(5)
K4 C5 C8 K6 -9.0(7)
K4 C5 C8 C30 179.0(3)
K4 C5 C8 C40 52.0(5)
K4 C6 C7 C2 -69.4(5)
K4 C11 C12 K1 176.7(4)
K4 C11 C12 C13 -120.5(5)
K4 C11 C12 C120 57.6(8)
K4 C41 C42 C43 130.3(5)
K4 C41 C42 C420 -49.4(6)
K5 O4 C41 K4 -166.9(10)
K5 O4 C41 K6 -2.2(9)
K5 O4 C41 C40 -74.6(10)
K5 O4 C41 C42 103.0(9)
K5 O5 C51 K8 -160.9(2)
K5 O5 C51 C50 -76.8(5)
K5 O5 C51 C52 104.2(5)
K5 O8 C81 K2 166.11(18)
K5 O8 C81 C80 87.6(5)
K5 O8 C81 C82 -95.1(5)
K5 O15 C920 C921 -128.3(7)
K5 O15 C923 C922 140.7(8)
K5 C2A C3A C4A -72.2(5)
K5 C2A C7A C6A 66.8(6)
K5 C3A C4A C5A -72.1(5)
K5 C4A C5A C6A -72.0(5)
K5 C4A C5A C8A 108.6(5)
K5 C5A C6A C7A -62.7(6)
K5 C5A C8A K2 -20.9(7)
K5 C5A C8A C70 -178.7(3)
K5 C5A C8A C80 53.0(5)
K5 C6A C7A C2A -62.7(5)
K6 O3 C31 K7 107.3(5)
K6 O3 C31 C30 16.4(8)
K6 O3 C31 C32 -162.0(4)
K6 O4 C41 K4 -164.66(15)
K6 O4 C41 C40 -72.4(4)
K6 O4 C41 C42 105.2(5)
K6 O5 C51 K8 85.4(7)
K6 O5 C51 C50 169.5(4)
K6 O5 C51 C52 -9.5(10)
K6 O18 C944 C945 -156.4(10)
K6 O18 C947 C946 140.5(10)
K6 C8 C30 C31 -1.3(5)
K6 C8 C30 C35 179.4(4)
K6 C8 C40 C41 75.3(4)
K6 C8 C40 C45 -107.8(5)
K6 C40 C41 K4 131.3(2)
K6 C40 C41 O4 78.0(4)
K6 C40 C41 C42 -99.7(4)
K6 C40 C45 C44 82.1(6)
K6 C41 C42 C43 -80.4(5)
K6 C41 C42 C420 99.9(5)
K6 C944 C945 C946 -33(3)
K7 O3 C31 C30 -90.9(5)
K7 O3 C31 C32 90.8(5)
K7 O5 C51 K8 -31.3(4)
K7 O5 C51 C50 52.8(5)
K7 O5 C51 C52 -126.1(4)
K7 O6 C61 K8 150.6(3)
K7 O6 C61 C60 62.4(5)
K7 O6 C61 C62 -115.4(5)
K7 O17 C928 C929 142.6(8)
K7 O17 C931 C930 -146.9(14)
K7 C1A C2A K5 66.5(3)
K7 C1A C2A C3A 148.9(4)
K7 C1A C2A C7A -25.9(6)
K7 C1A C50 K8 60.3(3)
K7 C1A C50 C51 -38.5(5)
K7 C1A C50 C55 141.7(4)
K7 C1A C60 C61 -35.8(4)
K7 C1A C60 C65 143.7(5)
K7 C31 C32 C33 -108.6(5)
K7 C31 C32 C320 71.6(6)
K7 C61 C62 C63 125.9(5)
K7 C61 C62 C620 -52.8(7)
K8 O6 C61 K7 -150.6(3)
K8 O6 C61 C60 -88.2(5)
K8 O6 C61 C62 94.0(5)
K8 O12 C932 C933 -137.6(5)
K8 O12 C935 C934 135.6(7)
K8 O13 C936 C937 159.1(9)
K8 O13 C939 C938 -146.8(7)
K8 O14 C940 C941 -139.3(8)
K8 O14 C943 C942 143.9(8)
K8 C50 C51 O5 -118.0(4)
K8 C50 C51 C52 61.0(4)
K8 C50 C55 C54 -73.0(5)
K8 C51 C52 C53 62.0(5)
K8 C51 C52 C520 -117.8(5)
K8 C52 C53 C54 66.4(5)
K8 C52 C520 C521 85.3(5)
K8 C52 C520 C522 -157.3(4)
K8 C52 C520 C523 -34.3(6)
K8 C53 C54 C55 67.5(4)
K8 C53 C54 C540 -110.6(5)
K8 C54 C55 C50 74.7(5)
K8 C61 C62 C63 -121.9(5)
K8 C61 C62 C620 59.3(6)
O1 C11 C12 K1 122.2(5)
O1 C11 C12 C13 -175.0(6)
O1 C11 C12 C120 3.2(9)
O2 C21 C22 C23 176.2(5)
O2 C21 C22 C220 -2.5(8)
O3 C31 C32 C33 -171.9(5)
O3 C31 C32 C320 8.3(9)
O4 C41 C42 C43 -175.9(5)
O4 C41 C42 C420 4.4(8)
O5 C51 C52 K8 121.5(5)
O5 C51 C52 C53 -176.5(5)
O5 C51 C52 C520 3.7(8)
O6 C61 C62 C63 179.8(5)
O6 C61 C62 C620 1.1(8)
O7 C71 C72 C73 -171.5(5)
O7 C71 C72 C720 11.5(8)
O8 C81 C82 C83 -178.8(5)
O8 C81 C82 C820 1.0(8)
O9 C900 C901 C902 9(2)
O10 C904 C905 C906 24.5(18)
O11 C908 C909 C910 15.0(18)
O12 C932 C933 C934 -21.5(9)
O13 C936 C937 C938 -3.1(17)
O14 C940 C941 C942 -15.2(15)
O15 C920 C921 C922 -28.6(11)
O16 C916 C917 C918 7.4(17)
O17 C928 C929 C930 14.0(13)
O18 C944 C945 C946 8.9(18)
O19 C912 C913 C914 20.5(10)
C0AA C220 C221 K1 143.5(4)
C1 C2 C3 K4 -105.3(5)
C1 C2 C3 C4 -172.8(5)
C1 C2 C7 K4 103.0(5)
C1 C2 C7 C6 174.4(5)
C1 C10 C11 K1 114.1(5)
C1 C10 C11 K4 -44.1(5)
C1 C10 C11 O1 1.2(8)
C1 C10 C11 C12 -178.4(5)
C1 C10 C15 K1 -107.0(5)
C1 C10 C15 C14 174.8(5)
C1 C20 C21 K1 -48.3(5)
C1 C20 C21 K3 64.0(4)
C1 C20 C21 O2 5.1(7)
C1 C20 C21 C22 -177.5(4)
C1 C20 C25 C24 178.9(5)
C1A C2A C3A K5 -100.6(5)
C1A C2A C3A C4A -172.9(5)
C1A C2A C7A K5 106.3(4)
C1A C2A C7A C6A 173.1(5)
C1A C50 C51 K8 114.1(4)
C1A C50 C51 O5 -3.9(7)
C1A C50 C51 C52 175.1(5)
C1A C50 C55 K8 -106.2(4)
C1A C50 C55 C54 -179.2(5)
C1A C60 C61 K7 36.7(4)
C1A C60 C61 K8 -55.9(5)
C1A C60 C61 O6 -0.7(7)
C1A C60 C61 C62 177.2(4)
C1A C60 C65 C64 -177.8(5)
C2 C1 C10 K1 -176.9(3)
C2 C1 C10 C11 82.3(6)
C2 C1 C10 C15 -91.1(6)
C2 C1 C20 K3 -106.6(4)
C2 C1 C20 C21 -161.6(5)
C2 C1 C20 C25 19.8(7)
C2 C3 C4 K4 64.5(5)
C2 C3 C4 C5 0.2(9)
C2A C1A C50 K8 -170.7(3)
C2A C1A C50 C51 90.6(6)
C2A C1A C50 C55 -89.3(6)
C2A C1A C60 C61 -158.8(5)
C2A C1A C60 C65 20.7(7)
C2A C3A C4A K5 73.1(5)
C2A C3A C4A C5A 1.0(9)
C3A C2A C7A K5 -68.9(5)
C3A C2A C7A C6A -2.1(8)
C3A C4A C5A K5 68.1(5)
C3A C4A C5A C6A -3.9(8)
C3A C4A C5A C8A 176.6(5)
C3 C2 C7 K4 -72.2(5)
C3 C2 C7 C6 -0.8(8)
C3 C4 C5 K4 63.2(5)
C3 C4 C5 C6 -4.2(8)
C3 C4 C5 C8 178.4(5)
C4 C5 C6 K4 68.8(4)
C4 C5 C6 C7 5.8(8)
C4 C5 C8 K6 -101.1(6)
C4 C5 C8 C30 87.0(6)
C4 C5 C8 C40 -40.0(6)
C4A C5A C6A K5 66.7(4)
C4A C5A C6A C7A 4.0(9)
C4A C5A C8A K2 -105.9(6)
C4A C5A C8A C70 96.2(6)
C4A C5A C8A C80 -32.1(7)
C5A C6A C7A K5 61.7(5)
C5A C6A C7A C2A -1.0(9)
C5A C8A C70 C71 163.1(5)
C5A C8A C70 C75 -17.9(7)
C5A C8A C80 K2 -139.6(4)
C5A C8A C80 C81 -74.9(6)
C5A C8A C80 C85 103.2(6)
C5 C6 C7 K4 66.0(5)
C5 C6 C7 C2 -3.4(9)
C5 C8 C30 C31 173.8(5)
C5 C8 C30 C35 -5.6(7)
C5 C8 C40 K6 -142.5(3)
C5 C8 C40 C41 -67.2(5)
C5 C8 C40 C45 109.7(5)
C6A C5A C8A K2 74.7(8)
C6A C5A C8A C70 -83.2(6)
C6A C5A C8A C80 148.5(5)
C6 C5 C8 K6 81.8(7)
C6 C5 C8 C30 -90.2(6)
C6 C5 C8 C40 142.8(5)
C7 C2 C3 K4 69.9(4)
C7 C2 C3 C4 2.4(8)
C7A C2A C3A K5 74.4(5)
C7A C2A C3A C4A 2.1(8)
C8A C5A C6A K5 -113.8(5)
C8A C5A C6A C7A -176.6(5)
C8A C70 C71 K3 -73.7(5)
C8A C70 C71 O7 -9.5(8)
C8A C70 C71 C72 171.6(5)
C8A C70 C75 C74 -176.6(5)
C8A C80 C81 K2 -77.6(4)
C8A C80 C81 O8 -3.1(7)
C8A C80 C81 C82 179.5(5)
C8A C80 C85 C84 -177.7(6)
C8 C5 C6 K4 -114.0(5)
C8 C5 C6 C7 -177.0(5)
C8 C30 C31 K7 -68.5(5)
C8 C30 C31 O3 -5.9(7)
C8 C30 C31 C32 172.5(5)
C8 C30 C35 C34 -178.6(5)
C8 C40 C41 K4 44.9(5)
C8 C40 C41 K6 -86.4(4)
C8 C40 C41 O4 -8.4(7)
C8 C40 C41 C42 173.9(4)
C8 C40 C45 K6 102.6(5)
C8 C40 C45 C44 -175.3(5)
C10 C1 C2 K4 -65.0(5)
C10 C1 C2 C3 24.9(7)
C10 C1 C2 C7 -150.1(5)
C10 C1 C20 K3 126.7(4)
C10 C1 C20 C21 71.6(6)
C10 C1 C20 C25 -107.0(6)
C10 C11 C12 K1 -58.2(4)
C10 C11 C12 C13 4.6(8)
C10 C11 C12 C120 -177.3(6)
C11 C10 C15 K1 79.9(5)
C11 C10 C15 C14 1.7(9)
C11 C12 C13 K1 -61.2(5)
C11 C12 C13 C14 -0.8(10)
C11 C12 C120 C121 179.2(7)
C11 C12 C120 C122 -62.6(9)
C11 C12 C120 C123 58.8(8)
C12 C13 C14 K1 -64.6(6)
C12 C13 C14 C15 -2.6(10)
C12 C13 C14 C140 177.3(7)
C13 C12 C120 C121 -2.7(10)
C13 C12 C120 C122 115.5(7)
C13 C12 C120 C123 -123.1(7)
C13 C14 C15 K1 -71.4(6)
C13 C14 C15 C10 2.2(9)
C15 C10 C11 K1 -72.6(5)
C15 C10 C11 K4 129.3(5)
C15 C10 C11 O1 174.5(5)
C15 C10 C11 C12 -5.0(8)
C20 C1 C2 K4 166.1(3)
C20 C1 C2 C3 -104.0(6)
C20 C1 C2 C7 81.0(6)
C20 C1 C10 K1 -47.7(5)
C20 C1 C10 C11 -148.6(5)
C20 C1 C10 C15 38.1(7)
C20 C21 C22 C23 -1.1(8)
C20 C21 C22 C220 -179.8(5)
C21 C20 C25 C24 0.4(8)
C21 C22 C23 C24 -0.3(9)
C21 C22 C220 C0AA -172.5(5)
C21 C22 C220 C221 -51.1(7)
C21 C22 C220 C222 68.0(7)
C22 C23 C24 C25 1.7(9)
C22 C23 C24 C240 -177.3(6)
C22 C220 C221 K1 19.2(7)
C23 C22 C220 C0AA 8.8(8)
C23 C22 C220 C221 130.2(6)
C23 C22 C220 C222 -110.8(7)
C23 C24 C25 C20 -1.8(8)
C25 C20 C21 K1 130.3(5)
C25 C20 C21 K3 -117.4(5)
C25 C20 C21 O2 -176.3(5)
C25 C20 C21 C22 1.1(8)
C30 C8 C40 K6 92.1(4)
C30 C8 C40 C41 167.4(4)
C30 C8 C40 C45 -15.7(7)
C30 C31 C32 C33 9.8(8)
C30 C31 C32 C320 -170.0(6)
C31 C30 C35 C34 2.1(8)
C31 C32 C33 C34 -5.6(9)
C31 C32 C320 C321 -62.8(9)
C31 C32 C320 C322 56.8(8)
C31 C32 C320 C323 177.6(6)
C32 C33 C34 C35 -0.5(9)
C32 C33 C34 C340 176.8(6)
C32 C320 C321 K7 16.2(8)
C33 C32 C320 C321 117.4(7)
C33 C32 C320 C322 -123.0(7)
C33 C32 C320 C323 -2.2(10)
C33 C34 C35 C30 2.3(9)
C35 C30 C31 K7 110.8(5)
C35 C30 C31 O3 173.4(5)
C35 C30 C31 C32 -8.2(8)
C40 C8 C30 C31 -63.6(6)
C40 C8 C30 C35 117.1(6)
C40 C41 C42 C43 1.7(7)
C40 C41 C42 C420 -178.0(5)
C41 C40 C45 K6 -80.5(4)
C41 C40 C45 C44 1.6(8)
C41 C42 C43 C44 0.9(9)
C41 C42 C420 C421 -66.4(7)
C41 C42 C420 C422 173.2(5)
C41 C42 C420 C423 54.7(7)
C42 C43 C44 C45 -2.4(9)
C42 C43 C44 C440 178.7(6)
C42 C420 C423 K4 -28.4(7)
C43 C42 C420 C421 113.9(6)
C43 C42 C420 C422 -6.5(8)
C43 C42 C420 C423 -125.0(6)
C43 C44 C45 K6 56.5(6)
C43 C44 C45 C40 1.1(9)
C45 C40 C41 K4 -132.0(4)
C45 C40 C41 K6 96.7(5)
C45 C40 C41 O4 174.7(5)
C45 C40 C41 C42 -3.0(7)
C50 C1A C2A K5 -53.5(5)
C50 C1A C2A C3A 29.0(7)
C50 C1A C2A C7A -145.9(5)
C50 C1A C60 C61 68.5(6)
C50 C1A C60 C65 -112.0(6)
C50 C51 C52 K8 -57.5(4)
C50 C51 C52 C53 4.5(7)
C50 C51 C52 C520 -175.3(5)
C51 C50 C55 K8 73.9(5)
C51 C50 C55 C54 0.9(8)
C51 C52 C53 K8 -66.4(5)
C51 C52 C53 C54 0.0(8)
C51 C52 C520 C521 -179.8(5)
C51 C52 C520 C522 -62.4(7)
C51 C52 C520 C523 60.6(7)
C52 C53 C54 K8 -71.5(5)
C52 C53 C54 C55 -4.1(9)
C52 C53 C54 C540 177.9(5)
C52 C520 C522 K6 89.6(4)
C52 C520 C523 K6 -89.0(4)
C53 C52 C520 C521 0.4(8)
C53 C52 C520 C522 117.8(6)
C53 C52 C520 C523 -119.2(6)
C53 C54 C55 K8 -71.1(5)
C53 C54 C55 C50 3.6(8)
C55 C50 C51 K8 -66.0(4)
C55 C50 C51 O5 176.0(5)
C55 C50 C51 C52 -5.0(7)
C60 C1A C2A K5 173.2(3)
C60 C1A C2A C3A -104.3(6)
C60 C1A C2A C7A 80.8(6)
C60 C1A C50 K8 -36.7(5)
C60 C1A C50 C51 -135.5(5)
C60 C1A C50 C55 44.7(7)
C60 C61 C62 C63 2.0(7)
C60 C61 C62 C620 -176.8(5)
C61 C60 C65 C64 1.6(9)
C61 C62 C63 C64 -1.1(9)
C61 C62 C620 C621 63.2(7)
C61 C62 C620 C622 -56.8(7)
C61 C62 C620 C623 -176.5(5)
C62 C63 C64 C65 0.4(9)
C62 C63 C64 C640 179.3(6)
C62 C620 C622 K8 22.3(6)
C63 C62 C620 C621 -115.6(6)
C63 C62 C620 C622 124.5(6)
C63 C62 C620 C623 4.7(8)
C63 C64 C65 C60 -0.6(9)
C65 C60 C61 K7 -142.8(5)
C65 C60 C61 K8 124.7(5)
C65 C60 C61 O6 179.8(5)
C65 C60 C61 C62 -2.2(7)
C70 C8A C80 K2 93.1(4)
C70 C8A C80 C81 157.8(5)
C70 C8A C80 C85 -24.1(7)
C70 C71 C72 C73 7.4(8)
C70 C71 C72 C720 -169.6(5)
C71 C70 C75 C74 2.4(9)
C71 C72 C73 C74 -2.5(9)
C71 C72 C720 C721 55.7(7)
C71 C72 C720 C722 173.7(6)
C71 C72 C720 C723 -65.1(7)
C72 C73 C74 C75 -2.8(10)
C72 C73 C74 C740 176.4(6)
C72 C720 C723 K3 16.5(6)
C73 C72 C720 C721 -121.3(6)
C73 C72 C720 C722 -3.3(8)
C73 C72 C720 C723 117.9(6)
C73 C74 C75 C70 2.8(9)
C75 C70 C71 K3 107.2(5)
C75 C70 C71 O7 171.5(5)
C75 C70 C71 C72 -7.4(8)
C80 C8A C70 C71 -70.6(6)
C80 C8A C70 C75 108.5(6)
C80 C81 C82 C83 -1.4(8)
C80 C81 C82 C820 178.3(5)
C81 C80 C85 C84 0.4(9)
C81 C82 C83 C84 -0.2(10)
C81 C82 C820 C821 -62.2(8)
C81 C82 C820 C822 56.5(8)
C81 C82 C820 C823 176.8(6)
C82 C83 C84 C85 1.9(10)
C82 C83 C84 C840 -179.5(7)
C83 C82 C820 C821 117.6(7)
C83 C82 C820 C822 -123.7(6)
C83 C82 C820 C823 -3.5(9)
C83 C84 C85 C80 -1.9(10)
C85 C80 C81 K2 104.3(5)
C85 C80 C81 O8 178.8(5)
C85 C80 C81 C82 1.4(8)
C120 C12 C13 K1 120.6(6)
C120 C12 C13 C14 -179.0(7)
C140 C14 C15 K1 108.7(6)
C140 C14 C15 C10 -177.8(6)
C220 C22 C23 C24 178.4(5)
C222 C220 C221 K1 -100.3(5)
C240 C24 C25 C20 177.3(6)
C320 C32 C33 C34 174.2(6)
C322 C320 C321 K7 -102.9(6)
C323 C320 C321 K7 139.3(5)
C340 C34 C35 C30 -175.0(6)
C420 C42 C43 C44 -179.3(6)
C421 C420 C423 K4 93.4(5)
C422 C420 C423 K4 -150.6(4)
C440 C44 C45 K6 -124.6(6)
C440 C44 C45 C40 -180.0(6)
C520 C52 C53 K8 113.4(5)
C520 C52 C53 C54 179.8(5)
C521 C520 C522 K6 -148.9(4)
C521 C520 C523 K6 148.4(4)
C522 C520 C523 K6 32.6(5)
C523 C520 C522 K6 -32.1(5)
C540 C54 C55 K8 106.9(5)
C540 C54 C55 C50 -178.3(5)
C620 C62 C63 C64 177.6(6)
C621 C620 C622 K8 -98.0(5)
C623 C620 C622 K8 145.5(4)
C640 C64 C65 C60 -179.6(6)
C720 C72 C73 C74 174.5(6)
C721 C720 C723 K3 -103.5(5)
C722 C720 C723 K3 139.9(4)
C740 C74 C75 C70 -176.3(6)
C820 C82 C83 C84 -179.9(6)
C840 C84 C85 C80 179.5(7)
C900 O9 C903 C902 -11.9(18)
C900 C901 C902 C903 -16(2)
C901 C902 C903 O9 18(2)
C903 O9 C900 K1 174.2(13)
C903 O9 C900 C901 1(2)
C904 O10 C907 C906 49(2)
C904 C905 C906 C907 5(2)
C905 C906 C907 O10 -29(2)
C907 O10 C904 K1 176.2(15)
C907 O10 C904 C905 -43.6(17)
C908 O11 C911 C910 24.0(10)
C908 C909 C910 C911 -0.3(18)
C909 C910 C911 O11 -14.3(13)
C911 O11 C908 C909 -24.4(14)
C912 O19 C915 C914 28.4(10)
C912 C913 C914 C915 -3.6(11)
C913 C914 C915 O19 -15.0(11)
C915 O19 C912 C913 -30.6(9)
C916 O16 C919 C918 41.8(14)
C916 C917 C918 C919 16.4(17)
C917 C918 C919 O16 -34.8(15)
C919 O16 C916 C917 -30.6(14)
C920 O15 C923 C922 -19.7(11)
C920 C921 C922 C923 15.7(13)
C921 C922 C923 O15 1.9(14)
C923 O15 C920 C921 30.3(9)
C928 O17 C931 C930 21.9(19)
C928 C929 C930 C931 -0.6(18)
C929 C930 C931 O17 -13(2)
C931 O17 C928 C929 -21.6(13)
C932 O12 C935 C934 -34.3(9)
C932 C933 C934 C935 0.4(11)
C933 C934 C935 O12 20.4(11)
C935 O12 C932 C933 35.1(8)
C936 O13 C939 C938 28.2(12)
C936 C937 C938 C939 20.2(15)
C937 C938 C939 O13 -29.3(12)
C939 O13 C936 C937 -15.8(15)
C940 O14 C943 C942 -25.5(11)
C940 C941 C942 C943 -1.6(17)
C941 C942 C943 O14 17.3(16)
C943 O14 C940 C941 26.8(11)
C944 O18 C947 C946 7.8(14)
C944 C945 C946 C947 -3.7(19)
C945 C946 C947 O18 -2.4(18)
C947 O18 C944 K6 146.1(8)
C947 O18 C944 C945 -10.3(14)

loop_
_smtbx_masks_void_nr
_smtbx_masks_void_average_x
_smtbx_masks_void_average_y
_smtbx_masks_void_average_z
_smtbx_masks_void_volume
_smtbx_masks_void_count_electrons
_smtbx_masks_void_content
1 0.094 0.288 0.499 391.7 42.4 THF
2 0.094 0.212 0.999 391.7 42.3 THF
3 -0.094 0.788 0.001 391.7 42.4 THF
4 -0.094 0.712 0.501 391.7 42.3 THF
5 0.167 0.051 0.254 8.8 0.0 ?
6 0.167 0.449 0.754 8.8 0.0 ?
7 0.399 0.666 0.458 52.5 0.0 ?
8 0.399 0.834 -0.042 52.5 0.0 ?
9 0.601 0.166 0.042 52.5 0.0 ?
10 0.601 0.334 0.542 52.5 0.0 ?
11 0.833 0.551 0.246 8.8 0.0 ?
12 0.833 0.949 0.746 8.8 0.0 ?
